data_7708769
loop_
_publ_author_name
'Fang, Wei-hui'
'Muller, Rosa'
'Jethwa, Rajesh Bharat'
'Riesgo-Gonz\'alez, Victor'
'Li, Ning'
'Pike, Sebastian D.'
'Bond, Andrew David'
'Luo, He-Kuan'
'Zhang, Chen'
'Wright, Dominic S.'

_publ_section_title
;
 Titanium Compounds Containing Naturally Occurring Dye Molecules
;
_journal_name_full 'Dalton Transactions'
_journal_paper_doi 10.1039/D1DT03377H
_journal_year 2021
_chemical_formula_moiety 'C49 H63 Cl2 O15 Ti2 Yb'
_chemical_formula_sum 'C49 H63 Cl2 O15 Ti2 Yb'
_chemical_formula_weight 1231.73
_space_group_crystal_system triclinic
_space_group_IT_number 2
_space_group_name_Hall '-P 1'
_space_group_name_H-M_alt 'P -1'
_atom_sites_solution_hydrogens mixed
_atom_sites_solution_primary dual
_atom_sites_solution_secondary difmap
_audit_creation_method SHELXL-2018/1
_audit_update_record
;
2019-07-03 deposited with the CCDC.	2021-11-09 downloaded from the CCDC.
;
_cell_angle_alpha 84.7357(14)
_cell_angle_beta 79.4089(14)
_cell_angle_gamma 86.5626(14)
_cell_formula_units_Z 4
_cell_length_a 15.4492(4)
_cell_length_b 15.5949(4)
_cell_length_c 22.9087(5)
_cell_measurement_reflns_used 9783
_cell_measurement_temperature 180(2)
_cell_measurement_theta_max 70.14
_cell_measurement_theta_min 2.85
_cell_volume 5397.2(2)
_computing_cell_refinement 'SAINT (Bruker, 2016)'
_computing_data_collection 'APEX3 (Bruker, 2016)'
_computing_data_reduction SAINT
_computing_molecular_graphics 'Mercury (Macrae et al., 2008)'
_computing_publication_material SHELXL
_computing_structure_refinement 'SHELXL (Sheldrick, 2015)'
_computing_structure_solution 'SHELXT (Sheldrick, 2015)'
_diffrn_ambient_temperature 180(2)
_diffrn_measured_fraction_theta_full 0.996
_diffrn_measured_fraction_theta_max 0.987
_diffrn_measurement_device_type 'Bruker D8-QUEST PHOTON-100'
_diffrn_measurement_method '\w and \f-scans'
_diffrn_radiation_type CuK\a
_diffrn_radiation_wavelength 1.54178
_diffrn_reflns_av_R_equivalents 0.0543
_diffrn_reflns_av_unetI/netI 0.0557
_diffrn_reflns_Laue_measured_fraction_full 0.996
_diffrn_reflns_Laue_measured_fraction_max 0.987
_diffrn_reflns_limit_h_max 18
_diffrn_reflns_limit_h_min -18
_diffrn_reflns_limit_k_max 19
_diffrn_reflns_limit_k_min -18
_diffrn_reflns_limit_l_max 27
_diffrn_reflns_limit_l_min -27
_diffrn_reflns_number 57159
_diffrn_reflns_point_group_measured_fraction_full 0.996
_diffrn_reflns_point_group_measured_fraction_max 0.987
_diffrn_reflns_theta_full 67.679
_diffrn_reflns_theta_max 70.362
_diffrn_reflns_theta_min 2.848
_diffrn_source 'Incoatec I\mS Cu microsource'
_exptl_absorpt_coefficient_mu 6.988
_exptl_absorpt_correction_T_max 0.7533
_exptl_absorpt_correction_T_min 0.5834
_exptl_absorpt_correction_type multi-scan
_exptl_absorpt_process_details 'SADABS (Bruker, 2014)'
_exptl_crystal_colour red
_exptl_crystal_density_diffrn 1.516
_exptl_crystal_description block
_exptl_crystal_F_000 2500
_exptl_crystal_size_max 0.150
_exptl_crystal_size_mid 0.120
_exptl_crystal_size_min 0.120
_refine_diff_density_max 1.056
_refine_diff_density_min -0.722
_refine_diff_density_rms 0.097
_refine_ls_extinction_method none
_refine_ls_goodness_of_fit_ref 1.036
_refine_ls_hydrogen_treatment constr
_refine_ls_matrix_type full
_refine_ls_number_parameters 1271
_refine_ls_number_reflns 20343
_refine_ls_number_restraints 824
_refine_ls_restrained_S_all 1.041
_refine_ls_R_factor_all 0.0626
_refine_ls_R_factor_gt 0.0407
_refine_ls_shift/su_max 0.002
_refine_ls_shift/su_mean 0.000
_refine_ls_structure_factor_coef Fsqd
_refine_ls_weighting_details 'w=1/[\s^2^(Fo^2^)+(0.0300P)^2^+8.1442P] where P=(Fo^2^+2Fc^2^)/3'
_refine_ls_weighting_scheme calc
_refine_ls_wR_factor_gt 0.0859
_refine_ls_wR_factor_ref 0.0955
_reflns_Friedel_coverage 0.000
_reflns_number_gt 15533
_reflns_number_total 20343
_reflns_threshold_expression 'I > 2\s(I)'
_cod_data_source_file d1dt03377h2.cif
_cod_data_source_block 8
_cod_database_code 7708769
_cambridge_user_name 'Weihui Fang'
_cambridge_user_crsid wf250
_cambridge_supervisor_name 'Dominic Wright'
_cambridge_supervisor_crsid dsw1000
_cambridge_crystallographer_name 'Andrew Bond'
_cambridge_crystallographer_crsid adb29
_cambridge_sample_id nf016-3
_cambridge_data_id DW_B2_0231
_shelx_space_group_comment
;
The symmetry employed for this shelxl refinement is uniquely defined
by the following loop, which should always be used as a source of
symmetry information in preference to the above space-group names.
They are only intended as comments.
;
_shelx_estimated_absorpt_t_min 0.420
_shelx_estimated_absorpt_t_max 0.488

loop_
_space_group_symop_operation_xyz
'x, y, z'
'-x, -y, -z'

loop_
_atom_site_label
_atom_site_type_symbol
_atom_site_fract_x
_atom_site_fract_y
_atom_site_fract_z
_atom_site_U_iso_or_equiv
_atom_site_adp_type
_atom_site_occupancy
_atom_site_site_symmetry_order
_atom_site_calc_flag
_atom_site_refinement_flags_posn
_atom_site_refinement_flags_adp
_atom_site_refinement_flags_occupancy
_atom_site_disorder_assembly
_atom_site_disorder_group
Yb1 Yb 0.48318(2) 0.75498(2) 0.20406(2) 0.02277(6) Uani 1 1 d . . . . .
Yb2 Yb 0.95807(2) 0.26824(2) 0.24200(2) 0.03225(7) Uani 1 1 d . . . . .
Ti1 Ti 0.43134(5) 0.55165(5) 0.17456(3) 0.02524(16) Uani 1 1 d . . . . .
Ti2 Ti 0.59295(5) 0.83696(5) 0.31111(3) 0.02581(16) Uani 1 1 d . . . . .
Ti3 Ti 0.84486(5) 0.30068(5) 0.38694(3) 0.02973(17) Uani 1 1 d . . . . .
Ti4 Ti 1.04726(6) 0.07825(5) 0.17016(4) 0.03638(19) Uani 1 1 d . . . . .
Cl1 Cl 0.32693(7) 0.77332(7) 0.26864(5) 0.0395(3) Uani 1 1 d . . . . .
Cl2 Cl 0.63610(7) 0.74431(7) 0.13318(5) 0.0353(2) Uani 1 1 d . . . . .
Cl3 Cl 0.81761(8) 0.25902(9) 0.19775(6) 0.0509(3) Uani 1 1 d . . . . .
Cl4 Cl 1.10392(8) 0.29073(11) 0.27910(7) 0.0595(4) Uani 1 1 d . . . . .
O1 O 0.54650(18) 0.72611(17) 0.28899(12) 0.0256(6) Uani 1 1 d . U . . .
O2 O 0.47793(19) 0.61329(17) 0.23874(12) 0.0259(6) Uani 1 1 d . U . . .
O3 O 0.4191(2) 0.45400(19) 0.24285(13) 0.0347(7) Uani 1 1 d . U . . .
O4 O 0.4950(3) 0.3829(2) 0.46211(14) 0.0447(9) Uani 1 1 d . U . . .
O5 O 0.6278(2) 0.95467(19) 0.28877(14) 0.0360(7) Uani 1 1 d . U . . .
O6 O 0.53282(18) 0.87257(17) 0.23513(12) 0.0252(6) Uani 1 1 d . U . . .
O7 O 0.44599(19) 0.86901(18) 0.14302(13) 0.0289(6) Uani 1 1 d . U . . .
O8 O 0.5509(3) 1.1876(2) 0.06197(17) 0.0585(11) Uani 1 1 d . U . . .
O9 O 0.5353(2) 0.51146(19) 0.14189(13) 0.0338(7) Uani 1 1 d D U . . .
O10 O 0.3056(2) 0.5909(2) 0.22915(14) 0.0399(8) Uani 1 1 d D U . . .
H1 H 0.311371 0.640689 0.239906 0.060 Uiso 1 1 d R U . . .
O11 O 0.3643(2) 0.50030(19) 0.13302(13) 0.0326(7) Uani 1 1 d D U . . .
O12 O 0.43379(18) 0.67148(17) 0.14223(11) 0.0245(6) Uani 1 1 d D U . . .
O13 O 0.5004(2) 0.8559(2) 0.36584(13) 0.0371(7) Uani 1 1 d D U . . .
O14 O 0.6709(2) 0.8048(2) 0.35928(13) 0.0343(7) Uani 1 1 d D U . . .
O15 O 0.7011(2) 0.8027(2) 0.24104(16) 0.0444(8) Uani 1 1 d D U . . .
H2 H 0.683060 0.786514 0.211106 0.067 Uiso 1 1 d R U . . .
O16 O 0.9689(2) 0.1182(2) 0.24563(14) 0.0350(7) Uani 1 1 d . U . . .
O17 O 0.9119(2) 0.20418(19) 0.33659(13) 0.0336(7) Uani 1 1 d . U . . .
O18 O 0.8525(2) 0.2037(2) 0.45466(14) 0.0384(7) Uani 1 1 d . U . . .
O19 O 0.9142(3) -0.1395(2) 0.47819(18) 0.0588(10) Uani 1 1 d . U . . .
O20 O 1.1024(2) 0.1021(2) 0.08827(15) 0.0410(8) Uani 1 1 d . U . . .
O21 O 1.0356(2) 0.2159(2) 0.15865(13) 0.0355(7) Uani 1 1 d . U . . .
O22 O 0.9943(2) 0.3842(2) 0.17402(14) 0.0399(8) Uani 1 1 d . U . . .
O23 O 1.1616(3) 0.4683(3) -0.05036(17) 0.0577(10) Uani 1 1 d . U . . .
O24 O 0.9793(2) 0.3156(3) 0.40244(16) 0.0512(9) Uani 1 1 d D U . . .
H3 H 1.012882 0.308854 0.369221 0.077 Uiso 1 1 d R U . . .
O25 O 0.7409(2) 0.2694(2) 0.37979(14) 0.0390(7) Uani 1 1 d D U . . .
O26 O 0.8098(2) 0.3816(2) 0.43754(14) 0.0349(7) Uani 1 1 d D U . . .
O27 O 0.8837(2) 0.36043(18) 0.30880(13) 0.0330(7) Uani 1 1 d D U . . .
O28 O 0.9187(2) 0.0931(3) 0.14064(17) 0.0567(10) Uani 1 1 d D U . . .
H4 H 0.891837 0.137195 0.155821 0.085 Uiso 1 1 d R U . . .
O29 O 1.1446(2) 0.0760(2) 0.20236(15) 0.0428(8) Uani 1 1 d D U . . .
O30 O 1.0402(2) -0.0355(2) 0.16760(17) 0.0492(9) Uani 1 1 d D U . . .
C1 C 0.5321(3) 0.6507(3) 0.32073(17) 0.0234(8) Uani 1 1 d . U . . .
C2 C 0.4931(3) 0.5884(3) 0.29279(17) 0.0225(8) Uani 1 1 d . U . . .
C3 C 0.4732(3) 0.5076(3) 0.32241(17) 0.0240(8) Uani 1 1 d . U . . .
C4 C 0.4320(3) 0.4441(3) 0.29507(18) 0.0254(9) Uani 1 1 d . U . . .
C5 C 0.4021(3) 0.3641(3) 0.33038(19) 0.0307(9) Uani 1 1 d . U . . .
C6 C 0.3537(4) 0.3079(3) 0.3068(2) 0.0458(13) Uani 1 1 d . U . . .
H6 H 0.339710 0.321314 0.268253 0.055 Uiso 1 1 calc R U . . .
C7 C 0.3257(5) 0.2319(4) 0.3398(3) 0.0585(16) Uani 1 1 d . U . . .
H7 H 0.291101 0.194270 0.324257 0.070 Uiso 1 1 calc R U . . .
C8 C 0.3481(4) 0.2114(4) 0.3948(2) 0.0562(15) Uani 1 1 d . U . . .
H8 H 0.330366 0.158703 0.416732 0.067 Uiso 1 1 calc R U . . .
C9 C 0.3961(4) 0.2667(3) 0.4186(2) 0.0451(12) Uani 1 1 d . U . . .
H9 H 0.411469 0.251749 0.456637 0.054 Uiso 1 1 calc R U . . .
C10 C 0.4222(3) 0.3442(3) 0.38729(19) 0.0310(9) Uani 1 1 d . U . . .
C11 C 0.4731(3) 0.4035(3) 0.41412(18) 0.0294(9) Uani 1 1 d . U . . .
C12 C 0.4934(3) 0.4874(3) 0.38074(17) 0.0248(8) Uani 1 1 d . U . . .
C13 C 0.5322(3) 0.5480(3) 0.40652(18) 0.0305(9) Uani 1 1 d . U . . .
H13 H 0.546828 0.534154 0.444888 0.037 Uiso 1 1 calc R U . . .
C14 C 0.5505(3) 0.6291(3) 0.37742(19) 0.0304(9) Uani 1 1 d . U . . .
H14 H 0.575800 0.670150 0.396668 0.037 Uiso 1 1 calc R U . . .
C15 C 0.6060(3) 0.9963(3) 0.24011(19) 0.0310(9) Uani 1 1 d . U . . .
C16 C 0.5524(3) 0.9508(3) 0.20964(18) 0.0256(9) Uani 1 1 d . U . . .
C17 C 0.5239(3) 0.9893(3) 0.15843(18) 0.0267(9) Uani 1 1 d . U . . .
C18 C 0.4664(3) 0.9453(3) 0.12853(17) 0.0237(8) Uani 1 1 d . U . . .
C19 C 0.4282(3) 0.9936(3) 0.08014(18) 0.0286(9) Uani 1 1 d . U . . .
C20 C 0.3663(3) 0.9556(3) 0.0552(2) 0.0346(10) Uani 1 1 d . U . . .
H20 H 0.348386 0.899189 0.069788 0.041 Uiso 1 1 calc R U . . .
C21 C 0.3305(3) 0.9993(3) 0.0093(2) 0.0414(12) Uani 1 1 d . U . . .
H21 H 0.287932 0.973014 -0.007501 0.050 Uiso 1 1 calc R U . . .
C22 C 0.3568(3) 1.0815(3) -0.0121(2) 0.0407(12) Uani 1 1 d . U . . .
H22 H 0.332101 1.111458 -0.043574 0.049 Uiso 1 1 calc R U . . .
C23 C 0.4186(3) 1.1202(3) 0.0121(2) 0.0382(11) Uani 1 1 d . U . . .
H23 H 0.436469 1.176421 -0.002932 0.046 Uiso 1 1 calc R U . . .
C24 C 0.4549(3) 1.0769(3) 0.05858(19) 0.0332(10) Uani 1 1 d . U . . .
C25 C 0.5225(3) 1.1182(3) 0.0839(2) 0.0383(11) Uani 1 1 d . U . . .
C26 C 0.5512(3) 1.0741(3) 0.13734(19) 0.0326(10) Uani 1 1 d . U . . .
C27 C 0.6045(3) 1.1155(3) 0.1668(2) 0.0392(11) Uani 1 1 d . U . . .
H27 H 0.622815 1.171563 0.151745 0.047 Uiso 1 1 calc R U . . .
C28 C 0.6319(4) 1.0776(3) 0.2176(2) 0.0403(11) Uani 1 1 d . U . . .
H28 H 0.668656 1.107695 0.237035 0.048 Uiso 1 1 calc R U . . .
C29 C 0.6275(3) 0.4891(3) 0.1261(2) 0.0466(12) Uani 1 1 d D U . . .
H29 H 0.653187 0.532584 0.093643 0.056 Uiso 1 1 calc R U . . .
C30 C 0.6723(4) 0.4955(4) 0.1776(3) 0.0658(17) Uani 1 1 d D U . . .
H30A H 0.735355 0.481013 0.165990 0.099 Uiso 1 1 calc R U . . .
H30B H 0.646826 0.455183 0.210809 0.099 Uiso 1 1 calc R U . . .
H30C H 0.664194 0.554384 0.189918 0.099 Uiso 1 1 calc R U . . .
C31 C 0.6394(5) 0.4036(5) 0.1013(4) 0.111(3) Uani 1 1 d D U . . .
H31A H 0.702452 0.388141 0.090995 0.167 Uiso 1 1 calc R U . . .
H31B H 0.612761 0.406012 0.065475 0.167 Uiso 1 1 calc R U . . .
H31C H 0.610830 0.360067 0.131073 0.167 Uiso 1 1 calc R U . . .
C32 C 0.2285(3) 0.5422(4) 0.2506(2) 0.0507(13) Uani 1 1 d D U . . .
H32 H 0.246116 0.480135 0.245720 0.061 Uiso 1 1 calc R U . . .
C33 C 0.1600(4) 0.5665(6) 0.2136(3) 0.088(2) Uani 1 1 d D U . . .
H33A H 0.111384 0.527246 0.225057 0.132 Uiso 1 1 calc R U . . .
H33B H 0.185669 0.562487 0.171448 0.132 Uiso 1 1 calc R U . . .
H33C H 0.137724 0.625709 0.219844 0.132 Uiso 1 1 calc R U . . .
C34 C 0.1990(5) 0.5510(6) 0.3156(2) 0.085(2) Uani 1 1 d D U . . .
H34A H 0.151761 0.511381 0.331382 0.128 Uiso 1 1 calc R U . . .
H34B H 0.177016 0.610349 0.321763 0.128 Uiso 1 1 calc R U . . .
H34C H 0.248733 0.537040 0.336385 0.128 Uiso 1 1 calc R U . . .
C35 C 0.3786(3) 0.4345(3) 0.0922(2) 0.0405(11) Uani 1 1 d D U . . .
H35 H 0.435657 0.444211 0.064302 0.049 Uiso 1 1 calc R U . . .
C36 C 0.3851(5) 0.3483(3) 0.1259(3) 0.079(2) Uani 1 1 d D U . . .
H36A H 0.399110 0.303649 0.097770 0.119 Uiso 1 1 calc R U . . .
H36B H 0.328693 0.336857 0.152245 0.119 Uiso 1 1 calc R U . . .
H36C H 0.431653 0.347921 0.149767 0.119 Uiso 1 1 calc R U . . .
C37 C 0.3059(4) 0.4439(5) 0.0571(3) 0.082(2) Uani 1 1 d D U . . .
H37A H 0.310132 0.395671 0.032015 0.123 Uiso 1 1 calc R U . . .
H37B H 0.310775 0.498273 0.031842 0.123 Uiso 1 1 calc R U . . .
H37C H 0.249014 0.444010 0.084339 0.123 Uiso 1 1 calc R U . . .
C38 C 0.4242(3) 0.7023(3) 0.08202(16) 0.0294(9) Uani 1 1 d D U . . .
H38 H 0.444238 0.762780 0.074646 0.035 Uiso 1 1 calc R U . . .
C39 C 0.3284(3) 0.7047(4) 0.0764(2) 0.0469(13) Uani 1 1 d D U . . .
H39A H 0.322037 0.727296 0.035994 0.070 Uiso 1 1 calc R U . . .
H39B H 0.294236 0.742081 0.105271 0.070 Uiso 1 1 calc R U . . .
H39C H 0.306528 0.646304 0.084331 0.070 Uiso 1 1 calc R U . . .
C40 C 0.4826(3) 0.6490(3) 0.03757(19) 0.0387(11) Uani 1 1 d D U . . .
H40A H 0.481617 0.675221 -0.002853 0.058 Uiso 1 1 calc R U . . .
H40B H 0.461186 0.590466 0.041405 0.058 Uiso 1 1 calc R U . . .
H40C H 0.543121 0.646490 0.045247 0.058 Uiso 1 1 calc R U . . .
C41 C 0.4155(3) 0.8844(4) 0.3940(2) 0.0532(14) Uani 1 1 d D U . . .
H41 H 0.371160 0.847582 0.382995 0.064 Uiso 1 1 calc R U . . .
C42 C 0.3986(6) 0.9745(5) 0.3704(4) 0.114(3) Uani 1 1 d D U . . .
H42A H 0.343211 0.997643 0.392794 0.171 Uiso 1 1 calc R U . . .
H42B H 0.394206 0.975489 0.328221 0.171 Uiso 1 1 calc R U . . .
H42C H 0.447100 1.009748 0.374658 0.171 Uiso 1 1 calc R U . . .
C43 C 0.4109(6) 0.8713(7) 0.4598(3) 0.122(4) Uani 1 1 d D U . . .
H43A H 0.349181 0.874947 0.479766 0.183 Uiso 1 1 calc R U . . .
H43B H 0.443452 0.915881 0.472749 0.183 Uiso 1 1 calc R U . . .
H43C H 0.437082 0.814329 0.469990 0.183 Uiso 1 1 calc R U . . .
C44 C 0.6775(3) 0.8114(3) 0.4194(2) 0.0473(13) Uani 1 1 d D U . . .
H44 H 0.622043 0.790285 0.445069 0.057 Uiso 1 1 calc R U . . .
C45 C 0.7530(4) 0.7523(4) 0.4334(3) 0.0651(17) Uani 1 1 d D U . . .
H45A H 0.759073 0.755845 0.474948 0.098 Uiso 1 1 calc R U . . .
H45B H 0.807597 0.769606 0.406985 0.098 Uiso 1 1 calc R U . . .
H45C H 0.741533 0.692864 0.427405 0.098 Uiso 1 1 calc R U . . .
C46 C 0.6863(4) 0.9028(3) 0.4310(3) 0.0572(15) Uani 1 1 d D U . . .
H46A H 0.692775 0.905506 0.472532 0.086 Uiso 1 1 calc R U . . .
H46B H 0.633595 0.937125 0.423527 0.086 Uiso 1 1 calc R U . . .
H46C H 0.738360 0.925953 0.404466 0.086 Uiso 1 1 calc R U . . .
C47 C 0.7925(3) 0.8131(5) 0.2379(3) 0.0730(19) Uani 1 1 d D U . . .
H47 H 0.798236 0.848736 0.271020 0.088 Uiso 1 1 calc R U . . .
C48 C 0.8364(6) 0.7287(5) 0.2498(4) 0.117(3) Uani 1 1 d D U . . .
H48A H 0.896049 0.736982 0.256542 0.176 Uiso 1 1 calc R U . . .
H48B H 0.839705 0.694676 0.215490 0.176 Uiso 1 1 calc R U . . .
H48C H 0.802671 0.698265 0.285252 0.176 Uiso 1 1 calc R U . . .
C49 C 0.8264(6) 0.8639(6) 0.1817(4) 0.116(3) Uani 1 1 d D U . . .
H49A H 0.885455 0.882580 0.182754 0.174 Uiso 1 1 calc R U . . .
H49B H 0.786906 0.914589 0.176649 0.174 Uiso 1 1 calc R U . . .
H49C H 0.829237 0.828333 0.148184 0.174 Uiso 1 1 calc R U . . .
C50 C 0.9503(3) 0.0714(3) 0.2985(2) 0.0341(10) Uani 1 1 d . U . . .
C51 C 0.9204(3) 0.1204(3) 0.3489(2) 0.0300(9) Uani 1 1 d . U . . .
C52 C 0.9033(3) 0.0773(3) 0.4058(2) 0.0296(9) Uani 1 1 d . U . . .
C53 C 0.8728(3) 0.1252(3) 0.4578(2) 0.0336(10) Uani 1 1 d . U . . .
C54 C 0.8651(3) 0.0797(3) 0.5177(2) 0.0341(10) Uani 1 1 d . U . . .
C55 C 0.8418(3) 0.1255(4) 0.5680(2) 0.0447(12) Uani 1 1 d . U . . .
H55 H 0.829451 0.185925 0.563521 0.054 Uiso 1 1 calc R U . . .
C56 C 0.8365(4) 0.0837(4) 0.6244(2) 0.0507(13) Uani 1 1 d . U . . .
H56 H 0.821341 0.115630 0.658444 0.061 Uiso 1 1 calc R U . . .
C57 C 0.8534(4) -0.0048(4) 0.6313(2) 0.0516(14) Uani 1 1 d . U . . .
H57 H 0.850031 -0.033343 0.670050 0.062 Uiso 1 1 calc R U . . .
C58 C 0.8752(3) -0.0516(4) 0.5814(2) 0.0460(13) Uani 1 1 d . U . . .
H58 H 0.886831 -0.112118 0.586139 0.055 Uiso 1 1 calc R U . . .
C59 C 0.8800(3) -0.0100(3) 0.5248(2) 0.0375(11) Uani 1 1 d . U . . .
C60 C 0.9037(3) -0.0610(3) 0.4721(2) 0.0391(11) Uani 1 1 d . U . . .
C61 C 0.9151(3) -0.0136(3) 0.4126(2) 0.0357(10) Uani 1 1 d . U . . .
C62 C 0.9408(3) -0.0594(3) 0.3631(2) 0.0449(12) Uani 1 1 d . U . . .
H62 H 0.947326 -0.120429 0.367801 0.054 Uiso 1 1 calc R U . . .
C63 C 0.9571(3) -0.0167(3) 0.3064(2) 0.0430(12) Uani 1 1 d . U . . .
H63 H 0.973114 -0.049152 0.272584 0.052 Uiso 1 1 calc R U . . .
C64 C 1.1097(3) 0.1828(3) 0.0656(2) 0.0352(10) Uani 1 1 d . U . . .
C65 C 1.0713(3) 0.2469(3) 0.10408(19) 0.0307(9) Uani 1 1 d . U . . .
C66 C 1.0736(3) 0.3342(3) 0.0840(2) 0.0353(10) Uani 1 1 d . U . . .
C67 C 1.0330(3) 0.4007(3) 0.1216(2) 0.0346(10) Uani 1 1 d . U . . .
C68 C 1.0368(3) 0.4920(3) 0.0979(2) 0.0377(11) Uani 1 1 d . U . . .
C69 C 0.9956(4) 0.5570(3) 0.1320(2) 0.0469(13) Uani 1 1 d . U . . .
H69 H 0.963669 0.542541 0.170920 0.056 Uiso 1 1 calc R U . . .
C70 C 1.0004(4) 0.6419(4) 0.1104(3) 0.0601(16) Uani 1 1 d . U . . .
H70 H 0.972347 0.685667 0.134397 0.072 Uiso 1 1 calc R U . . .
C71 C 1.0462(4) 0.6641(4) 0.0534(3) 0.0589(15) Uani 1 1 d . U . . .
H71 H 1.049649 0.722964 0.038690 0.071 Uiso 1 1 calc R U . . .
C72 C 1.0867(4) 0.6008(4) 0.0181(3) 0.0500(13) Uani 1 1 d . U . . .
H72 H 1.117690 0.615976 -0.020884 0.060 Uiso 1 1 calc R U . . .
C73 C 1.0819(3) 0.5146(3) 0.0400(2) 0.0407(11) Uani 1 1 d . U . . .
C74 C 1.1241(3) 0.4479(4) 0.0002(2) 0.0445(12) Uani 1 1 d . U . . .
C75 C 1.1179(3) 0.3565(3) 0.0246(2) 0.0381(11) Uani 1 1 d . U . . .
C76 C 1.1561(3) 0.2935(4) -0.0112(2) 0.0432(12) Uani 1 1 d . U . . .
H76 H 1.186514 0.309606 -0.050203 0.052 Uiso 1 1 calc R U . . .
C77 C 1.1513(3) 0.2067(4) 0.0085(2) 0.0443(12) Uani 1 1 d . U . . .
H77 H 1.176579 0.163997 -0.017402 0.053 Uiso 1 1 calc R U . . .
C78 C 1.0181(4) 0.3537(6) 0.4442(3) 0.081(2) Uani 1 1 d D U . . .
H78 H 1.006299 0.416776 0.435162 0.097 Uiso 1 1 calc R U . . .
C79 C 0.9771(5) 0.3385(6) 0.5063(3) 0.093(3) Uani 1 1 d D U . . .
H79A H 0.998556 0.379281 0.529899 0.139 Uiso 1 1 calc R U . . .
H79B H 0.992076 0.279433 0.520975 0.139 Uiso 1 1 calc R U . . .
H79C H 0.912964 0.346494 0.510064 0.139 Uiso 1 1 calc R U . . .
C80 C 1.1165(4) 0.3438(6) 0.4313(3) 0.086(2) Uani 1 1 d D U . . .
H80A H 1.141176 0.378721 0.457149 0.129 Uiso 1 1 calc R U . . .
H80B H 1.138101 0.363203 0.389482 0.129 Uiso 1 1 calc R U . . .
H80C H 1.134684 0.283116 0.438689 0.129 Uiso 1 1 calc R U . . .
C81 C 0.6617(3) 0.2305(3) 0.3742(3) 0.0525(14) Uani 1 1 d D U . . .
H81 H 0.616529 0.241560 0.410298 0.063 Uiso 1 1 calc R U . . .
C82 C 0.6277(3) 0.2723(3) 0.3208(2) 0.0494(13) Uani 1 1 d D U . . .
H82A H 0.573905 0.244818 0.316805 0.074 Uiso 1 1 calc R U . . .
H82B H 0.672431 0.265624 0.285009 0.074 Uiso 1 1 calc R U . . .
H82C H 0.614485 0.333730 0.325744 0.074 Uiso 1 1 calc R U . . .
C83 C 0.6785(5) 0.1354(3) 0.3734(3) 0.0670(18) Uani 1 1 d D U . . .
H83A H 0.624340 0.108468 0.369552 0.100 Uiso 1 1 calc R U . . .
H83B H 0.697207 0.112333 0.410566 0.100 Uiso 1 1 calc R U . . .
H83C H 0.724952 0.123022 0.339545 0.100 Uiso 1 1 calc R U . . .
C84 C 0.7290(3) 0.4108(3) 0.4735(2) 0.0443(12) Uani 1 1 d D U . . .
H84 H 0.680532 0.409899 0.450117 0.053 Uiso 1 1 calc R U . . .
C85 C 0.7389(5) 0.5019(3) 0.4858(3) 0.080(2) Uani 1 1 d D U . . .
H85A H 0.684138 0.523584 0.509758 0.120 Uiso 1 1 calc R U . . .
H85B H 0.751418 0.537707 0.447985 0.120 Uiso 1 1 calc R U . . .
H85C H 0.787543 0.504245 0.507565 0.120 Uiso 1 1 calc R U . . .
C86 C 0.7078(5) 0.3508(4) 0.5286(3) 0.078(2) Uani 1 1 d D U . . .
H86A H 0.650506 0.368350 0.551454 0.118 Uiso 1 1 calc R U . . .
H86B H 0.753436 0.352917 0.552995 0.118 Uiso 1 1 calc R U . . .
H86C H 0.705717 0.291933 0.517383 0.118 Uiso 1 1 calc R U . . .
C87 C 0.8659(3) 0.4499(3) 0.2915(2) 0.0397(11) Uani 1 1 d D U . . .
H87 H 0.882376 0.458053 0.247146 0.048 Uiso 1 1 calc R U . . .
C88 C 0.9229(4) 0.5059(3) 0.3168(3) 0.0590(16) Uani 1 1 d D U . . .
H88A H 0.916781 0.565417 0.299649 0.089 Uiso 1 1 calc R U . . .
H88B H 0.984566 0.485137 0.306976 0.089 Uiso 1 1 calc R U . . .
H88C H 0.904655 0.503776 0.360137 0.089 Uiso 1 1 calc R U . . .
C89 C 0.7692(3) 0.4746(3) 0.3076(3) 0.0483(13) Uani 1 1 d D U . . .
H89A H 0.757939 0.532918 0.290032 0.073 Uiso 1 1 calc R U . . .
H89B H 0.752113 0.472993 0.351076 0.073 Uiso 1 1 calc R U . . .
H89C H 0.734780 0.433879 0.292278 0.073 Uiso 1 1 calc R U . . .
C90 C 0.8993(6) 0.0908(5) 0.0817(3) 0.096(3) Uani 1 1 d D U . . .
H90 H 0.954353 0.113001 0.056223 0.115 Uiso 1 1 calc R U . . .
C91 C 0.8338(7) 0.1538(5) 0.0656(3) 0.106(3) Uani 1 1 d D U . . .
H91A H 0.833246 0.154461 0.022862 0.160 Uiso 1 1 calc R U . . .
H91B H 0.847895 0.210940 0.074853 0.160 Uiso 1 1 calc R U . . .
H91C H 0.775630 0.138980 0.088206 0.160 Uiso 1 1 calc R U . . .
C92 C 0.9008(10) 0.0041(5) 0.0643(6) 0.177(6) Uani 1 1 d D U . . .
H92A H 0.892482 0.005766 0.022851 0.265 Uiso 1 1 calc R U . . .
H92B H 0.853308 -0.027424 0.090178 0.265 Uiso 1 1 calc R U . . .
H92C H 0.957701 -0.025102 0.068199 0.265 Uiso 1 1 calc R U . . .
C93 C 1.2281(4) 0.0968(4) 0.2091(3) 0.0702(18) Uani 1 1 d D U . . .
H93 H 1.217084 0.127106 0.246577 0.084 Uiso 1 1 calc R U . . .
C94 C 1.2851(4) 0.0213(4) 0.2227(3) 0.0556(15) Uani 1 1 d D U . . .
H94A H 1.340621 0.040710 0.230825 0.083 Uiso 1 1 calc R U . . .
H94B H 1.297491 -0.013850 0.188572 0.083 Uiso 1 1 calc R U . . .
H94C H 1.255279 -0.013065 0.257771 0.083 Uiso 1 1 calc R U . . .
C95 C 1.2672(4) 0.1625(4) 0.1633(3) 0.0644(17) Uani 1 1 d D U . . .
H95A H 1.326221 0.174007 0.169689 0.097 Uiso 1 1 calc R U . . .
H95B H 1.230022 0.215662 0.165793 0.097 Uiso 1 1 calc R U . . .
H95C H 1.271295 0.141499 0.123773 0.097 Uiso 1 1 calc R U . . .
C96 C 1.1041(5) -0.1037(4) 0.1583(3) 0.086(2) Uani 1 1 d D U . . .
H96 H 1.159672 -0.073273 0.156995 0.103 Uiso 1 1 calc R U . . .
C97 C 1.1054(6) -0.1655(6) 0.2097(3) 0.105(3) Uani 1 1 d D U . . .
H97A H 1.151992 -0.210040 0.199832 0.158 Uiso 1 1 calc R U . . .
H97B H 1.048268 -0.192390 0.220621 0.158 Uiso 1 1 calc R U . . .
H97C H 1.116706 -0.135822 0.243220 0.158 Uiso 1 1 calc R U . . .
C98 C 1.1171(7) -0.1311(6) 0.0996(3) 0.122(4) Uani 1 1 d D U . . .
H98A H 1.163572 -0.176846 0.095341 0.183 Uiso 1 1 calc R U . . .
H98B H 1.134400 -0.082236 0.070638 0.183 Uiso 1 1 calc R U . . .
H98C H 1.062106 -0.153102 0.092570 0.183 Uiso 1 1 calc R U . . .

loop_
_atom_site_aniso_label
_atom_site_aniso_U_11
_atom_site_aniso_U_22
_atom_site_aniso_U_33
_atom_site_aniso_U_23
_atom_site_aniso_U_13
_atom_site_aniso_U_12
Yb1 0.02832(11) 0.02022(10) 0.02108(11) 0.00031(8) -0.00820(9) -0.00306(8)
Yb2 0.03562(13) 0.03078(12) 0.02810(12) -0.00615(10) -0.00053(10) 0.00637(10)
Ti1 0.0348(4) 0.0231(4) 0.0203(4) 0.0003(3) -0.0110(3) -0.0061(3)
Ti2 0.0319(4) 0.0243(4) 0.0234(4) -0.0017(3) -0.0094(3) -0.0051(3)
Ti3 0.0338(4) 0.0274(4) 0.0272(4) -0.0060(3) -0.0045(3) 0.0075(3)
Ti4 0.0372(4) 0.0334(4) 0.0349(4) -0.0098(4) 0.0046(4) 0.0047(4)
Cl1 0.0329(5) 0.0379(6) 0.0458(6) -0.0080(5) 0.0002(5) -0.0005(5)
Cl2 0.0348(5) 0.0415(6) 0.0285(5) -0.0055(4) -0.0016(4) -0.0027(5)
Cl3 0.0406(6) 0.0619(8) 0.0538(8) -0.0230(6) -0.0131(6) 0.0118(6)
Cl4 0.0347(6) 0.0907(11) 0.0554(8) -0.0228(8) -0.0088(6) 0.0077(7)
O1 0.0318(15) 0.0220(14) 0.0250(14) -0.0007(11) -0.0099(12) -0.0054(12)
O2 0.0356(15) 0.0220(14) 0.0231(14) -0.0003(11) -0.0128(12) -0.0046(12)
O3 0.055(2) 0.0262(15) 0.0275(16) 0.0054(12) -0.0180(15) -0.0149(14)
O4 0.077(3) 0.0345(18) 0.0251(16) 0.0047(14) -0.0196(17) -0.0060(17)
O5 0.0501(19) 0.0291(16) 0.0336(16) 0.0000(13) -0.0177(15) -0.0129(14)
O6 0.0302(15) 0.0207(13) 0.0258(14) 0.0013(11) -0.0086(12) -0.0042(11)
O7 0.0361(16) 0.0240(15) 0.0284(15) 0.0028(12) -0.0122(13) -0.0022(12)
O8 0.092(3) 0.0330(19) 0.051(2) 0.0196(17) -0.021(2) -0.017(2)
O9 0.0402(17) 0.0290(16) 0.0329(16) -0.0011(13) -0.0094(14) -0.0019(13)
O10 0.0409(18) 0.0394(18) 0.0398(18) -0.0092(15) -0.0012(15) -0.0140(15)
O11 0.0422(17) 0.0319(16) 0.0263(15) -0.0039(13) -0.0108(13) -0.0080(13)
O12 0.0327(15) 0.0245(14) 0.0167(13) 0.0028(11) -0.0068(12) -0.0036(12)
O13 0.0427(18) 0.0412(18) 0.0284(16) -0.0054(14) -0.0075(14) -0.0027(15)
O14 0.0382(17) 0.0365(17) 0.0317(16) -0.0005(13) -0.0147(14) -0.0089(14)
O15 0.0304(17) 0.059(2) 0.048(2) -0.0204(17) -0.0082(15) -0.0084(15)
O16 0.0317(16) 0.0345(16) 0.0362(17) -0.0090(14) 0.0032(14) 0.0009(13)
O17 0.0427(17) 0.0268(15) 0.0291(16) -0.0056(13) -0.0034(14) 0.0105(13)
O18 0.0495(19) 0.0345(17) 0.0286(16) -0.0037(13) -0.0041(14) 0.0118(15)
O19 0.081(3) 0.0297(19) 0.062(2) 0.0080(17) -0.012(2) 0.0001(18)
O20 0.0391(18) 0.0424(19) 0.0373(18) -0.0106(15) 0.0055(15) 0.0046(15)
O21 0.0381(17) 0.0378(17) 0.0283(16) -0.0044(13) 0.0000(14) -0.0002(14)
O22 0.0468(19) 0.0377(18) 0.0341(18) -0.0080(14) -0.0036(15) 0.0040(15)
O23 0.058(2) 0.070(3) 0.040(2) 0.0091(19) -0.0001(18) -0.001(2)
O24 0.0359(18) 0.075(3) 0.046(2) -0.0214(19) -0.0108(16) 0.0046(17)
O25 0.0433(18) 0.0363(17) 0.0381(18) -0.0072(14) -0.0071(15) -0.0027(14)
O26 0.0370(17) 0.0340(16) 0.0340(17) -0.0109(14) -0.0065(14) 0.0076(13)
O27 0.0388(17) 0.0286(15) 0.0299(16) -0.0056(13) -0.0026(13) 0.0076(13)
O28 0.041(2) 0.074(3) 0.059(2) -0.029(2) -0.0092(18) 0.0040(18)
O29 0.0352(17) 0.0453(19) 0.0456(19) -0.0057(16) -0.0011(15) -0.0005(15)
O30 0.049(2) 0.0375(18) 0.056(2) -0.0184(17) 0.0096(17) -0.0013(16)
C1 0.0247(19) 0.0236(19) 0.0225(19) -0.0028(16) -0.0050(16) -0.0025(16)
C2 0.026(2) 0.0243(19) 0.0167(18) 0.0008(15) -0.0034(16) 0.0014(16)
C3 0.026(2) 0.024(2) 0.0208(19) -0.0035(16) -0.0033(16) 0.0024(16)
C4 0.034(2) 0.0210(19) 0.022(2) 0.0005(16) -0.0055(17) -0.0029(17)
C5 0.038(2) 0.028(2) 0.027(2) 0.0027(17) -0.0096(19) -0.0061(18)
C6 0.066(3) 0.035(3) 0.040(3) 0.009(2) -0.021(3) -0.018(2)
C7 0.084(4) 0.045(3) 0.051(3) 0.007(3) -0.020(3) -0.030(3)
C8 0.082(4) 0.041(3) 0.047(3) 0.015(2) -0.017(3) -0.030(3)
C9 0.066(3) 0.038(3) 0.029(2) 0.009(2) -0.005(2) -0.010(2)
C10 0.038(2) 0.026(2) 0.027(2) -0.0007(17) -0.0024(19) -0.0019(18)
C11 0.040(2) 0.028(2) 0.019(2) -0.0009(17) -0.0046(18) 0.0030(18)
C12 0.031(2) 0.025(2) 0.0177(19) -0.0008(16) -0.0032(16) 0.0019(17)
C13 0.044(2) 0.029(2) 0.020(2) 0.0031(17) -0.0138(19) -0.0012(19)
C14 0.039(2) 0.030(2) 0.026(2) -0.0062(18) -0.0129(19) -0.0041(19)
C15 0.042(2) 0.026(2) 0.026(2) -0.0017(17) -0.0063(19) -0.0062(19)
C16 0.030(2) 0.0194(19) 0.027(2) -0.0015(16) -0.0049(17) 0.0016(16)
C17 0.031(2) 0.023(2) 0.025(2) -0.0009(16) -0.0017(17) -0.0013(17)
C18 0.026(2) 0.024(2) 0.0183(19) -0.0016(16) 0.0014(16) 0.0058(16)
C19 0.028(2) 0.033(2) 0.023(2) -0.0008(17) -0.0017(17) 0.0064(18)
C20 0.031(2) 0.038(2) 0.033(2) 0.0024(19) -0.0062(19) 0.0044(19)
C21 0.035(2) 0.053(3) 0.036(3) 0.008(2) -0.012(2) 0.005(2)
C22 0.037(2) 0.052(3) 0.028(2) 0.009(2) -0.003(2) 0.013(2)
C23 0.037(2) 0.035(2) 0.036(2) 0.007(2) 0.002(2) 0.008(2)
C24 0.039(2) 0.030(2) 0.026(2) 0.0028(18) 0.0015(19) 0.0081(19)
C25 0.051(3) 0.027(2) 0.035(2) 0.0010(19) -0.003(2) -0.001(2)
C26 0.043(3) 0.026(2) 0.026(2) 0.0009(18) -0.0012(19) -0.0029(19)
C27 0.056(3) 0.023(2) 0.037(2) 0.0032(19) -0.005(2) -0.013(2)
C28 0.056(3) 0.028(2) 0.040(3) -0.001(2) -0.015(2) -0.014(2)
C29 0.039(3) 0.057(3) 0.045(3) -0.009(2) -0.011(2) 0.007(2)
C30 0.056(4) 0.084(5) 0.063(4) -0.013(3) -0.029(3) 0.014(3)
C31 0.077(5) 0.111(7) 0.163(9) -0.085(6) -0.042(5) 0.035(5)
C32 0.040(3) 0.059(3) 0.051(3) 0.002(3) 0.001(2) -0.020(2)
C33 0.054(4) 0.130(7) 0.083(5) 0.019(5) -0.024(4) -0.028(4)
C34 0.063(4) 0.122(6) 0.064(4) 0.005(4) 0.009(4) -0.031(4)
C35 0.050(3) 0.039(3) 0.036(2) -0.010(2) -0.011(2) -0.012(2)
C36 0.137(7) 0.038(3) 0.063(4) -0.015(3) -0.003(4) -0.028(4)
C37 0.070(4) 0.123(6) 0.070(4) -0.056(4) -0.035(4) 0.003(4)
C38 0.040(2) 0.030(2) 0.0188(19) 0.0002(17) -0.0079(18) -0.0041(18)
C39 0.050(3) 0.052(3) 0.044(3) 0.003(2) -0.026(3) -0.002(2)
C40 0.063(3) 0.032(2) 0.022(2) -0.0003(18) -0.010(2) 0.000(2)
C41 0.038(3) 0.070(4) 0.054(3) -0.025(3) -0.005(2) 0.000(3)
C42 0.073(5) 0.086(6) 0.185(10) -0.029(6) -0.029(6) 0.026(4)
C43 0.081(5) 0.218(11) 0.060(5) -0.048(6) 0.018(4) 0.003(6)
C44 0.051(3) 0.056(3) 0.041(3) 0.006(2) -0.024(2) -0.012(2)
C45 0.072(4) 0.066(4) 0.067(4) 0.004(3) -0.044(3) -0.002(3)
C46 0.070(4) 0.057(3) 0.054(3) -0.016(3) -0.030(3) -0.008(3)
C47 0.040(3) 0.097(5) 0.079(4) 0.010(4) -0.012(3) -0.004(3)
C48 0.092(6) 0.127(8) 0.109(7) 0.043(6) 0.006(5) 0.033(5)
C49 0.083(6) 0.148(9) 0.108(7) 0.020(6) 0.001(5) -0.027(6)
C50 0.029(2) 0.034(2) 0.037(2) -0.008(2) 0.0040(19) 0.0006(18)
C51 0.023(2) 0.025(2) 0.041(2) -0.0045(19) -0.0058(18) 0.0039(17)
C52 0.023(2) 0.032(2) 0.033(2) -0.0029(18) -0.0042(18) 0.0025(17)
C53 0.026(2) 0.034(2) 0.040(2) -0.002(2) -0.0058(19) 0.0009(18)
C54 0.027(2) 0.039(2) 0.036(2) 0.000(2) -0.0060(19) 0.0005(19)
C55 0.046(3) 0.048(3) 0.038(3) -0.002(2) -0.004(2) 0.002(2)
C56 0.048(3) 0.067(4) 0.032(3) 0.002(2) 0.001(2) 0.002(3)
C57 0.045(3) 0.065(3) 0.037(3) 0.016(3) -0.002(2) 0.003(3)
C58 0.032(2) 0.050(3) 0.052(3) 0.015(2) -0.005(2) -0.001(2)
C59 0.023(2) 0.044(3) 0.043(3) 0.006(2) -0.0041(19) 0.0000(19)
C60 0.028(2) 0.034(3) 0.053(3) 0.003(2) -0.006(2) -0.0026(19)
C61 0.027(2) 0.030(2) 0.046(3) 0.001(2) 0.002(2) 0.0005(18)
C62 0.044(3) 0.028(2) 0.057(3) -0.004(2) 0.007(2) -0.004(2)
C63 0.050(3) 0.029(2) 0.046(3) -0.011(2) 0.006(2) 0.000(2)
C64 0.027(2) 0.047(3) 0.029(2) -0.006(2) -0.0006(18) 0.006(2)
C65 0.026(2) 0.038(2) 0.027(2) -0.0045(19) -0.0033(18) 0.0051(18)
C66 0.026(2) 0.046(3) 0.035(2) -0.004(2) -0.0080(19) 0.0005(19)
C67 0.028(2) 0.043(3) 0.033(2) 0.000(2) -0.0068(19) -0.0012(19)
C68 0.033(2) 0.044(3) 0.038(3) -0.002(2) -0.011(2) -0.004(2)
C69 0.060(3) 0.040(3) 0.039(3) -0.001(2) -0.008(2) 0.001(2)
C70 0.079(4) 0.045(3) 0.057(3) -0.005(3) -0.014(3) 0.001(3)
C71 0.073(4) 0.048(3) 0.057(3) 0.012(3) -0.021(3) -0.010(3)
C72 0.045(3) 0.057(3) 0.048(3) 0.011(3) -0.014(2) -0.008(3)
C73 0.036(2) 0.050(3) 0.037(3) 0.006(2) -0.015(2) -0.002(2)
C74 0.033(2) 0.062(3) 0.037(3) 0.004(2) -0.007(2) -0.003(2)
C75 0.030(2) 0.052(3) 0.033(2) -0.003(2) -0.0081(19) 0.000(2)
C76 0.033(2) 0.065(3) 0.030(2) -0.005(2) -0.002(2) 0.006(2)
C77 0.042(3) 0.056(3) 0.034(3) -0.014(2) -0.002(2) 0.011(2)
C78 0.071(4) 0.111(5) 0.070(4) -0.023(4) -0.022(4) -0.017(4)
C79 0.090(5) 0.128(7) 0.071(5) -0.030(5) -0.032(4) 0.002(5)
C80 0.066(4) 0.127(7) 0.074(5) -0.014(5) -0.027(4) -0.026(4)
C81 0.048(3) 0.056(3) 0.056(3) -0.001(3) -0.015(3) -0.009(3)
C82 0.038(3) 0.055(3) 0.057(3) -0.011(3) -0.011(3) 0.003(2)
C83 0.072(4) 0.047(3) 0.094(5) -0.006(3) -0.042(4) -0.007(3)
C84 0.040(3) 0.048(3) 0.044(3) -0.017(2) -0.005(2) 0.014(2)
C85 0.085(5) 0.058(4) 0.096(5) -0.047(4) 0.001(4) 0.017(3)
C86 0.077(5) 0.080(5) 0.062(4) 0.000(4) 0.022(4) 0.021(4)
C87 0.044(3) 0.031(2) 0.041(3) 0.002(2) -0.004(2) 0.005(2)
C88 0.053(3) 0.035(3) 0.089(5) 0.001(3) -0.014(3) -0.005(2)
C89 0.050(3) 0.040(3) 0.055(3) 0.004(2) -0.017(3) 0.012(2)
C90 0.090(5) 0.118(6) 0.097(5) -0.063(5) -0.041(4) 0.018(4)
C91 0.157(8) 0.111(7) 0.058(4) -0.025(5) -0.034(5) 0.023(6)
C92 0.290(14) 0.101(7) 0.187(11) -0.067(8) -0.159(11) 0.048(8)
C93 0.057(4) 0.054(3) 0.104(5) 0.012(3) -0.031(4) -0.008(3)
C94 0.043(3) 0.072(4) 0.047(3) 0.004(3) -0.002(3) 0.008(3)
C95 0.050(3) 0.060(4) 0.076(4) 0.016(3) 0.000(3) -0.008(3)
C96 0.106(5) 0.063(4) 0.081(5) -0.023(4) 0.002(4) 0.037(4)
C97 0.114(6) 0.114(7) 0.075(5) 0.001(5) -0.010(5) 0.066(5)
C98 0.167(9) 0.117(7) 0.078(5) -0.048(5) -0.021(6) 0.089(6)

loop_
_atom_type_symbol
_atom_type_description
_atom_type_scat_dispersion_real
_atom_type_scat_dispersion_imag
_atom_type_scat_source
C C 0.0181 0.0091 'International Tables Vol C Tables 4.2.6.8 and 6.1.1.4'
H H 0.0000 0.0000 'International Tables Vol C Tables 4.2.6.8 and 6.1.1.4'
O O 0.0492 0.0322 'International Tables Vol C Tables 4.2.6.8 and 6.1.1.4'
Cl Cl 0.3639 0.7018 'International Tables Vol C Tables 4.2.6.8 and 6.1.1.4'
Ti Ti 0.2191 1.8069 'International Tables Vol C Tables 4.2.6.8 and 6.1.1.4'
Yb Yb -7.2108 4.4329 'International Tables Vol C Tables 4.2.6.8 and 6.1.1.4'

loop_
_geom_angle_atom_site_label_1
_geom_angle_atom_site_label_2
_geom_angle_atom_site_label_3
_geom_angle
_geom_angle_site_symmetry_1
_geom_angle_site_symmetry_3
_geom_angle_publ_flag
O6 Yb1 O12 158.52(9) . . ?
O6 Yb1 O7 73.51(10) . . ?
O12 Yb1 O7 86.12(10) . . ?
O6 Yb1 O2 134.07(9) . . ?
O12 Yb1 O2 66.95(9) . . ?
O7 Yb1 O2 152.06(10) . . ?
O6 Yb1 O1 66.44(9) . . ?
O12 Yb1 O1 134.05(9) . . ?
O7 Yb1 O1 139.80(10) . . ?
O2 Yb1 O1 67.65(9) . . ?
O6 Yb1 Cl1 93.58(8) . . ?
O12 Yb1 Cl1 92.36(7) . . ?
O7 Yb1 Cl1 87.79(8) . . ?
O2 Yb1 Cl1 86.10(8) . . ?
O1 Yb1 Cl1 91.30(8) . . ?
O6 Yb1 Cl2 86.11(8) . . ?
O12 Yb1 Cl2 86.47(7) . . ?
O7 Yb1 Cl2 88.11(8) . . ?
O2 Yb1 Cl2 97.12(8) . . ?
O1 Yb1 Cl2 92.41(7) . . ?
Cl1 Yb1 Cl2 175.81(4) . . ?
O21 Yb2 O27 162.42(11) . . ?
O21 Yb2 O22 72.82(11) . . ?
O27 Yb2 O22 89.65(11) . . ?
O21 Yb2 O17 131.94(11) . . ?
O27 Yb2 O17 65.57(10) . . ?
O22 Yb2 O17 153.78(11) . . ?
O21 Yb2 O16 65.97(11) . . ?
O27 Yb2 O16 131.35(11) . . ?
O22 Yb2 O16 138.55(11) . . ?
O17 Yb2 O16 67.35(10) . . ?
O21 Yb2 Cl3 88.12(9) . . ?
O27 Yb2 Cl3 89.91(8) . . ?
O22 Yb2 Cl3 87.75(9) . . ?
O17 Yb2 Cl3 100.05(9) . . ?
O16 Yb2 Cl3 86.71(8) . . ?
O21 Yb2 Cl4 90.24(9) . . ?
O27 Yb2 Cl4 90.00(8) . . ?
O22 Yb2 Cl4 86.53(9) . . ?
O17 Yb2 Cl4 85.11(9) . . ?
O16 Yb2 Cl4 97.62(9) . . ?
Cl3 Yb2 Cl4 174.28(5) . . ?
O9 Ti1 O11 99.46(14) . . ?
O9 Ti1 O12 101.65(13) . . ?
O11 Ti1 O12 105.32(13) . . ?
O9 Ti1 O3 92.49(14) . . ?
O11 Ti1 O3 93.34(13) . . ?
O12 Ti1 O3 154.17(12) . . ?
O9 Ti1 O2 94.68(13) . . ?
O11 Ti1 O2 164.82(13) . . ?
O12 Ti1 O2 76.93(11) . . ?
O3 Ti1 O2 80.50(11) . . ?
O9 Ti1 O10 170.62(14) . . ?
O11 Ti1 O10 85.00(13) . . ?
O12 Ti1 O10 84.96(12) . . ?
O3 Ti1 O10 78.95(13) . . ?
O2 Ti1 O10 80.22(12) . . ?
O13 Ti2 O14 98.47(15) . . ?
O13 Ti2 O5 99.51(15) . . ?
O14 Ti2 O5 98.51(13) . . ?
O13 Ti2 O1 93.66(14) . . ?
O14 Ti2 O1 106.83(13) . . ?
O5 Ti2 O1 149.33(12) . . ?
O13 Ti2 O6 97.59(13) . . ?
O14 Ti2 O6 163.86(13) . . ?
O5 Ti2 O6 77.15(11) . . ?
O1 Ti2 O6 73.72(10) . . ?
O13 Ti2 O15 174.30(14) . . ?
O14 Ti2 O15 83.77(14) . . ?
O5 Ti2 O15 85.28(14) . . ?
O1 Ti2 O15 80.67(12) . . ?
O6 Ti2 O15 80.39(12) . . ?
O25 Ti3 O26 98.10(15) . . ?
O25 Ti3 O27 101.09(15) . . ?
O26 Ti3 O27 106.88(14) . . ?
O25 Ti3 O18 91.15(15) . . ?
O26 Ti3 O18 93.51(14) . . ?
O27 Ti3 O18 154.25(13) . . ?
O25 Ti3 O17 93.83(14) . . ?
O26 Ti3 O17 166.75(14) . . ?
O27 Ti3 O17 76.24(12) . . ?
O18 Ti3 O17 80.45(12) . . ?
O25 Ti3 O24 169.55(16) . . ?
O26 Ti3 O24 87.02(14) . . ?
O27 Ti3 O24 86.01(14) . . ?
O18 Ti3 O24 79.40(15) . . ?
O17 Ti3 O24 80.31(13) . . ?
O29 Ti4 O30 98.18(17) . . ?
O29 Ti4 O20 97.61(15) . . ?
O30 Ti4 O20 96.72(16) . . ?
O29 Ti4 O16 92.49(14) . . ?
O30 Ti4 O16 110.05(15) . . ?
O20 Ti4 O16 149.71(14) . . ?
O29 Ti4 O21 94.48(14) . . ?
O30 Ti4 O21 166.73(16) . . ?
O20 Ti4 O21 77.56(13) . . ?
O16 Ti4 O21 73.22(12) . . ?
O29 Ti4 O28 171.75(15) . . ?
O30 Ti4 O28 87.11(17) . . ?
O20 Ti4 O28 88.00(15) . . ?
O16 Ti4 O28 79.71(13) . . ?
O21 Ti4 O28 80.78(14) . . ?
C1 O1 Ti2 130.2(2) . . ?
C1 O1 Yb1 118.3(2) . . ?
Ti2 O1 Yb1 109.90(12) . . ?
C2 O2 Ti1 133.6(2) . . ?
C2 O2 Yb1 120.5(2) . . ?
Ti1 O2 Yb1 105.39(11) . . ?
C4 O3 Ti1 136.9(3) . . ?
C15 O5 Ti2 119.6(3) . . ?
C16 O6 Ti2 113.5(2) . . ?
C16 O6 Yb1 134.1(2) . . ?
Ti2 O6 Yb1 109.87(11) . . ?
C18 O7 Yb1 138.9(3) . . ?
C29 O9 Ti1 166.0(3) . . ?
C32 O10 Ti1 129.3(3) . . ?
C32 O10 H1 122.9 . . ?
Ti1 O10 H1 107.4 . . ?
C35 O11 Ti1 135.5(3) . . ?
C38 O12 Ti1 125.6(2) . . ?
C38 O12 Yb1 122.5(2) . . ?
Ti1 O12 Yb1 110.74(11) . . ?
C41 O13 Ti2 161.6(3) . . ?
C44 O14 Ti2 137.3(3) . . ?
C47 O15 Ti2 128.1(4) . . ?
C47 O15 H2 119.4 . . ?
Ti2 O15 H2 112.1 . . ?
C50 O16 Ti4 126.1(3) . . ?
C50 O16 Yb2 119.7(3) . . ?
Ti4 O16 Yb2 110.53(14) . . ?
C51 O17 Ti3 131.3(3) . . ?
C51 O17 Yb2 121.8(3) . . ?
Ti3 O17 Yb2 106.43(12) . . ?
C53 O18 Ti3 136.3(3) . . ?
C64 O20 Ti4 119.5(3) . . ?
C65 O21 Ti4 112.5(3) . . ?
C65 O21 Yb2 137.3(3) . . ?
Ti4 O21 Yb2 110.05(13) . . ?
C67 O22 Yb2 140.2(3) . . ?
C78 O24 Ti3 136.5(4) . . ?
C78 O24 H3 115.1 . . ?
Ti3 O24 H3 105.6 . . ?
C81 O25 Ti3 171.1(3) . . ?
C84 O26 Ti3 137.5(3) . . ?
C87 O27 Ti3 126.3(3) . . ?
C87 O27 Yb2 121.8(3) . . ?
Ti3 O27 Yb2 111.74(13) . . ?
C90 O28 Ti4 129.2(4) . . ?
C90 O28 H4 108.3 . . ?
Ti4 O28 H4 107.1 . . ?
C93 O29 Ti4 158.3(4) . . ?
C96 O30 Ti4 133.1(4) . . ?
O1 C1 C14 125.9(4) . . ?
O1 C1 C2 115.4(3) . . ?
C14 C1 C2 118.7(4) . . ?
O2 C2 C3 124.2(4) . . ?
O2 C2 C1 115.3(3) . . ?
C3 C2 C1 120.5(3) . . ?
C2 C3 C12 119.3(4) . . ?
C2 C3 C4 121.1(4) . . ?
C12 C3 C4 119.6(4) . . ?
O3 C4 C3 123.3(4) . . ?
O3 C4 C5 117.2(4) . . ?
C3 C4 C5 119.5(4) . . ?
C6 C5 C10 119.8(4) . . ?
C6 C5 C4 119.7(4) . . ?
C10 C5 C4 120.5(4) . . ?
C5 C6 C7 120.0(5) . . ?
C5 C6 H6 120.0 . . ?
C7 C6 H6 120.0 . . ?
C8 C7 C6 119.9(5) . . ?
C8 C7 H7 120.0 . . ?
C6 C7 H7 120.0 . . ?
C7 C8 C9 120.5(5) . . ?
C7 C8 H8 119.7 . . ?
C9 C8 H8 119.7 . . ?
C8 C9 C10 120.5(5) . . ?
C8 C9 H9 119.8 . . ?
C10 C9 H9 119.8 . . ?
C9 C10 C5 119.3(4) . . ?
C9 C10 C11 119.6(4) . . ?
C5 C10 C11 121.2(4) . . ?
O4 C11 C12 122.5(4) . . ?
O4 C11 C10 120.5(4) . . ?
C12 C11 C10 117.1(4) . . ?
C13 C12 C3 119.3(4) . . ?
C13 C12 C11 119.2(4) . . ?
C3 C12 C11 121.5(4) . . ?
C12 C13 C14 121.3(4) . . ?
C12 C13 H13 119.3 . . ?
C14 C13 H13 119.3 . . ?
C1 C14 C13 120.9(4) . . ?
C1 C14 H14 119.6 . . ?
C13 C14 H14 119.6 . . ?
O5 C15 C28 124.8(4) . . ?
O5 C15 C16 115.6(4) . . ?
C28 C15 C16 119.5(4) . . ?
O6 C16 C17 125.5(4) . . ?
O6 C16 C15 113.9(4) . . ?
C17 C16 C15 120.6(4) . . ?
C16 C17 C26 117.9(4) . . ?
C16 C17 C18 121.1(4) . . ?
C26 C17 C18 121.0(4) . . ?
O7 C18 C17 122.9(4) . . ?
O7 C18 C19 118.4(4) . . ?
C17 C18 C19 118.7(4) . . ?
C20 C19 C24 119.9(4) . . ?
C20 C19 C18 119.5(4) . . ?
C24 C19 C18 120.6(4) . . ?
C21 C20 C19 120.4(5) . . ?
C21 C20 H20 119.8 . . ?
C19 C20 H20 119.8 . . ?
C20 C21 C22 119.8(5) . . ?
C20 C21 H21 120.1 . . ?
C22 C21 H21 120.1 . . ?
C23 C22 C21 120.5(4) . . ?
C23 C22 H22 119.8 . . ?
C21 C22 H22 119.8 . . ?
C22 C23 C24 120.2(4) . . ?
C22 C23 H23 119.9 . . ?
C24 C23 H23 119.9 . . ?
C23 C24 C19 119.2(4) . . ?
C23 C24 C25 120.0(4) . . ?
C19 C24 C25 120.8(4) . . ?
O8 C25 C26 121.5(5) . . ?
O8 C25 C24 120.7(4) . . ?
C26 C25 C24 117.7(4) . . ?
C27 C26 C17 120.3(4) . . ?
C27 C26 C25 119.5(4) . . ?
C17 C26 C25 120.3(4) . . ?
C26 C27 C28 121.8(4) . . ?
C26 C27 H27 119.1 . . ?
C28 C27 H27 119.1 . . ?
C15 C28 C27 120.0(4) . . ?
C15 C28 H28 120.0 . . ?
C27 C28 H28 120.0 . . ?
O9 C29 C31 109.7(5) . . ?
O9 C29 C30 110.3(4) . . ?
C31 C29 C30 114.3(5) . . ?
O9 C29 H29 107.4 . . ?
C31 C29 H29 107.4 . . ?
C30 C29 H29 107.4 . . ?
C29 C30 H30A 109.5 . . ?
C29 C30 H30B 109.5 . . ?
H30A C30 H30B 109.5 . . ?
C29 C30 H30C 109.5 . . ?
H30A C30 H30C 109.5 . . ?
H30B C30 H30C 109.5 . . ?
C29 C31 H31A 109.5 . . ?
C29 C31 H31B 109.5 . . ?
H31A C31 H31B 109.5 . . ?
C29 C31 H31C 109.5 . . ?
H31A C31 H31C 109.5 . . ?
H31B C31 H31C 109.5 . . ?
O10 C32 C33 110.4(5) . . ?
O10 C32 C34 109.5(4) . . ?
C33 C32 C34 114.6(5) . . ?
O10 C32 H32 107.3 . . ?
C33 C32 H32 107.3 . . ?
C34 C32 H32 107.3 . . ?
C32 C33 H33A 109.5 . . ?
C32 C33 H33B 109.5 . . ?
H33A C33 H33B 109.5 . . ?
C32 C33 H33C 109.5 . . ?
H33A C33 H33C 109.5 . . ?
H33B C33 H33C 109.5 . . ?
C32 C34 H34A 109.5 . . ?
C32 C34 H34B 109.5 . . ?
H34A C34 H34B 109.5 . . ?
C32 C34 H34C 109.5 . . ?
H34A C34 H34C 109.5 . . ?
H34B C34 H34C 109.5 . . ?
O11 C35 C37 107.7(4) . . ?
O11 C35 C36 109.5(4) . . ?
C37 C35 C36 113.9(5) . . ?
O11 C35 H35 108.5 . . ?
C37 C35 H35 108.5 . . ?
C36 C35 H35 108.5 . . ?
C35 C36 H36A 109.5 . . ?
C35 C36 H36B 109.5 . . ?
H36A C36 H36B 109.5 . . ?
C35 C36 H36C 109.5 . . ?
H36A C36 H36C 109.5 . . ?
H36B C36 H36C 109.5 . . ?
C35 C37 H37A 109.5 . . ?
C35 C37 H37B 109.5 . . ?
H37A C37 H37B 109.5 . . ?
C35 C37 H37C 109.5 . . ?
H37A C37 H37C 109.5 . . ?
H37B C37 H37C 109.5 . . ?
O12 C38 C39 109.8(3) . . ?
O12 C38 C40 110.4(3) . . ?
C39 C38 C40 113.3(4) . . ?
O12 C38 H38 107.7 . . ?
C39 C38 H38 107.7 . . ?
C40 C38 H38 107.7 . . ?
C38 C39 H39A 109.5 . . ?
C38 C39 H39B 109.5 . . ?
H39A C39 H39B 109.5 . . ?
C38 C39 H39C 109.5 . . ?
H39A C39 H39C 109.5 . . ?
H39B C39 H39C 109.5 . . ?
C38 C40 H40A 109.5 . . ?
C38 C40 H40B 109.5 . . ?
H40A C40 H40B 109.5 . . ?
C38 C40 H40C 109.5 . . ?
H40A C40 H40C 109.5 . . ?
H40B C40 H40C 109.5 . . ?
O13 C41 C42 108.3(5) . . ?
O13 C41 C43 108.4(5) . . ?
C42 C41 C43 115.4(6) . . ?
O13 C41 H41 108.2 . . ?
C42 C41 H41 108.2 . . ?
C43 C41 H41 108.2 . . ?
C41 C42 H42A 109.5 . . ?
C41 C42 H42B 109.5 . . ?
H42A C42 H42B 109.5 . . ?
C41 C42 H42C 109.5 . . ?
H42A C42 H42C 109.5 . . ?
H42B C42 H42C 109.5 . . ?
C41 C43 H43A 109.5 . . ?
C41 C43 H43B 109.5 . . ?
H43A C43 H43B 109.5 . . ?
C41 C43 H43C 109.5 . . ?
H43A C43 H43C 109.5 . . ?
H43B C43 H43C 109.5 . . ?
O14 C44 C46 111.0(4) . . ?
O14 C44 C45 107.9(4) . . ?
C46 C44 C45 113.4(4) . . ?
O14 C44 H44 108.1 . . ?
C46 C44 H44 108.1 . . ?
C45 C44 H44 108.1 . . ?
C44 C45 H45A 109.5 . . ?
C44 C45 H45B 109.5 . . ?
H45A C45 H45B 109.5 . . ?
C44 C45 H45C 109.5 . . ?
H45A C45 H45C 109.5 . . ?
H45B C45 H45C 109.5 . . ?
C44 C46 H46A 109.5 . . ?
C44 C46 H46B 109.5 . . ?
H46A C46 H46B 109.5 . . ?
C44 C46 H46C 109.5 . . ?
H46A C46 H46C 109.5 . . ?
H46B C46 H46C 109.5 . . ?
O15 C47 C48 109.4(6) . . ?
O15 C47 C49 108.6(6) . . ?
C48 C47 C49 117.7(6) . . ?
O15 C47 H47 106.9 . . ?
C48 C47 H47 106.9 . . ?
C49 C47 H47 106.9 . . ?
C47 C48 H48A 109.5 . . ?
C47 C48 H48B 109.5 . . ?
H48A C48 H48B 109.5 . . ?
C47 C48 H48C 109.5 . . ?
H48A C48 H48C 109.5 . . ?
H48B C48 H48C 109.5 . . ?
C47 C49 H49A 109.5 . . ?
C47 C49 H49B 109.5 . . ?
H49A C49 H49B 109.5 . . ?
C47 C49 H49C 109.5 . . ?
H49A C49 H49C 109.5 . . ?
H49B C49 H49C 109.5 . . ?
O16 C50 C63 124.9(4) . . ?
O16 C50 C51 115.3(4) . . ?
C63 C50 C51 119.8(4) . . ?
O17 C51 C52 125.5(4) . . ?
O17 C51 C50 115.4(4) . . ?
C52 C51 C50 119.1(4) . . ?
C51 C52 C61 119.6(4) . . ?
C51 C52 C53 120.4(4) . . ?
C61 C52 C53 120.0(4) . . ?
O18 C53 C52 123.3(4) . . ?
O18 C53 C54 117.4(4) . . ?
C52 C53 C54 119.3(4) . . ?
C55 C54 C59 119.3(5) . . ?
C55 C54 C53 120.0(4) . . ?
C59 C54 C53 120.7(4) . . ?
C56 C55 C54 120.4(5) . . ?
C56 C55 H55 119.8 . . ?
C54 C55 H55 119.8 . . ?
C55 C56 C57 120.2(5) . . ?
C55 C56 H56 119.9 . . ?
C57 C56 H56 119.9 . . ?
C56 C57 C58 119.9(5) . . ?
C56 C57 H57 120.0 . . ?
C58 C57 H57 120.0 . . ?
C59 C58 C57 120.1(5) . . ?
C59 C58 H58 120.0 . . ?
C57 C58 H58 120.0 . . ?
C58 C59 C54 120.0(5) . . ?
C58 C59 C60 119.3(5) . . ?
C54 C59 C60 120.7(4) . . ?
O19 C60 C61 121.6(5) . . ?
O19 C60 C59 120.7(5) . . ?
C61 C60 C59 117.6(4) . . ?
C62 C61 C52 120.1(4) . . ?
C62 C61 C60 118.5(4) . . ?
C52 C61 C60 121.4(4) . . ?
C61 C62 C63 120.4(4) . . ?
C61 C62 H62 119.8 . . ?
C63 C62 H62 119.8 . . ?
C50 C63 C62 120.9(5) . . ?
C50 C63 H63 119.5 . . ?
C62 C63 H63 119.5 . . ?
O20 C64 C77 124.0(4) . . ?
O20 C64 C65 116.0(4) . . ?
C77 C64 C65 120.0(5) . . ?
O21 C65 C66 125.0(4) . . ?
O21 C65 C64 114.3(4) . . ?
C66 C65 C64 120.6(4) . . ?
C65 C66 C75 117.7(4) . . ?
C65 C66 C67 121.9(4) . . ?
C75 C66 C67 120.4(5) . . ?
O22 C67 C66 122.7(4) . . ?
O22 C67 C68 117.8(4) . . ?
C66 C67 C68 119.6(4) . . ?
C69 C68 C73 118.7(5) . . ?
C69 C68 C67 120.9(4) . . ?
C73 C68 C67 120.3(4) . . ?
C70 C69 C68 120.9(5) . . ?
C70 C69 H69 119.6 . . ?
C68 C69 H69 119.6 . . ?
C69 C70 C71 120.2(6) . . ?
C69 C70 H70 119.9 . . ?
C71 C70 H70 119.9 . . ?
C72 C71 C70 120.2(6) . . ?
C72 C71 H71 119.9 . . ?
C70 C71 H71 119.9 . . ?
C71 C72 C73 119.8(5) . . ?
C71 C72 H72 120.1 . . ?
C73 C72 H72 120.1 . . ?
C72 C73 C68 120.2(5) . . ?
C72 C73 C74 118.4(5) . . ?
C68 C73 C74 121.4(5) . . ?
O23 C74 C75 122.0(5) . . ?
O23 C74 C73 120.8(5) . . ?
C75 C74 C73 117.2(4) . . ?
C76 C75 C66 120.5(5) . . ?
C76 C75 C74 118.5(5) . . ?
C66 C75 C74 121.0(4) . . ?
C75 C76 C77 121.5(5) . . ?
C75 C76 H76 119.3 . . ?
C77 C76 H76 119.3 . . ?
C64 C77 C76 119.6(5) . . ?
C64 C77 H77 120.2 . . ?
C76 C77 H77 120.2 . . ?
O24 C78 C79 116.5(6) . . ?
O24 C78 C80 112.0(5) . . ?
C79 C78 C80 115.8(6) . . ?
O24 C78 H78 103.4 . . ?
C79 C78 H78 103.4 . . ?
C80 C78 H78 103.4 . . ?
C78 C79 H79A 109.5 . . ?
C78 C79 H79B 109.5 . . ?
H79A C79 H79B 109.5 . . ?
C78 C79 H79C 109.5 . . ?
H79A C79 H79C 109.5 . . ?
H79B C79 H79C 109.5 . . ?
C78 C80 H80A 109.5 . . ?
C78 C80 H80B 109.5 . . ?
H80A C80 H80B 109.5 . . ?
C78 C80 H80C 109.5 . . ?
H80A C80 H80C 109.5 . . ?
H80B C80 H80C 109.5 . . ?
O25 C81 C83 109.2(4) . . ?
O25 C81 C82 109.8(4) . . ?
C83 C81 C82 114.2(5) . . ?
O25 C81 H81 107.8 . . ?
C83 C81 H81 107.8 . . ?
C82 C81 H81 107.8 . . ?
C81 C82 H82A 109.5 . . ?
C81 C82 H82B 109.5 . . ?
H82A C82 H82B 109.5 . . ?
C81 C82 H82C 109.5 . . ?
H82A C82 H82C 109.5 . . ?
H82B C82 H82C 109.5 . . ?
C81 C83 H83A 109.5 . . ?
C81 C83 H83B 109.5 . . ?
H83A C83 H83B 109.5 . . ?
C81 C83 H83C 109.5 . . ?
H83A C83 H83C 109.5 . . ?
H83B C83 H83C 109.5 . . ?
O26 C84 C85 108.0(4) . . ?
O26 C84 C86 109.7(4) . . ?
C85 C84 C86 113.8(5) . . ?
O26 C84 H84 108.4 . . ?
C85 C84 H84 108.4 . . ?
C86 C84 H84 108.4 . . ?
C84 C85 H85A 109.5 . . ?
C84 C85 H85B 109.5 . . ?
H85A C85 H85B 109.5 . . ?
C84 C85 H85C 109.5 . . ?
H85A C85 H85C 109.5 . . ?
H85B C85 H85C 109.5 . . ?
C84 C86 H86A 109.5 . . ?
C84 C86 H86B 109.5 . . ?
H86A C86 H86B 109.5 . . ?
C84 C86 H86C 109.5 . . ?
H86A C86 H86C 109.5 . . ?
H86B C86 H86C 109.5 . . ?
O27 C87 C88 110.5(4) . . ?
O27 C87 C89 111.5(4) . . ?
C88 C87 C89 112.8(4) . . ?
O27 C87 H87 107.3 . . ?
C88 C87 H87 107.3 . . ?
C89 C87 H87 107.3 . . ?
C87 C88 H88A 109.5 . . ?
C87 C88 H88B 109.5 . . ?
H88A C88 H88B 109.5 . . ?
C87 C88 H88C 109.5 . . ?
H88A C88 H88C 109.5 . . ?
H88B C88 H88C 109.5 . . ?
C87 C89 H89A 109.5 . . ?
C87 C89 H89B 109.5 . . ?
H89A C89 H89B 109.5 . . ?
C87 C89 H89C 109.5 . . ?
H89A C89 H89C 109.5 . . ?
H89B C89 H89C 109.5 . . ?
C91 C90 O28 115.7(6) . . ?
C91 C90 C92 120.1(6) . . ?
O28 C90 C92 112.3(7) . . ?
C91 C90 H90 101.6 . . ?
O28 C90 H90 101.6 . . ?
C92 C90 H90 101.6 . . ?
C90 C91 H91A 109.5 . . ?
C90 C91 H91B 109.5 . . ?
H91A C91 H91B 109.5 . . ?
C90 C91 H91C 109.5 . . ?
H91A C91 H91C 109.5 . . ?
H91B C91 H91C 109.5 . . ?
C90 C92 H92A 109.5 . . ?
C90 C92 H92B 109.5 . . ?
H92A C92 H92B 109.5 . . ?
C90 C92 H92C 109.5 . . ?
H92A C92 H92C 109.5 . . ?
H92B C92 H92C 109.5 . . ?
O29 C93 C95 112.8(5) . . ?
O29 C93 C94 113.6(5) . . ?
C95 C93 C94 117.0(5) . . ?
O29 C93 H93 103.8 . . ?
C95 C93 H93 103.8 . . ?
C94 C93 H93 103.8 . . ?
C93 C94 H94A 109.5 . . ?
C93 C94 H94B 109.5 . . ?
H94A C94 H94B 109.5 . . ?
C93 C94 H94C 109.5 . . ?
H94A C94 H94C 109.5 . . ?
H94B C94 H94C 109.5 . . ?
C93 C95 H95A 109.5 . . ?
C93 C95 H95B 109.5 . . ?
H95A C95 H95B 109.5 . . ?
C93 C95 H95C 109.5 . . ?
H95A C95 H95C 109.5 . . ?
H95B C95 H95C 109.5 . . ?
O30 C96 C98 113.1(6) . . ?
O30 C96 C97 114.5(5) . . ?
C98 C96 C97 121.1(6) . . ?
O30 C96 H96 101.3 . . ?
C98 C96 H96 101.3 . . ?
C97 C96 H96 101.3 . . ?
C96 C97 H97A 109.5 . . ?
C96 C97 H97B 109.5 . . ?
H97A C97 H97B 109.5 . . ?
C96 C97 H97C 109.5 . . ?
H97A C97 H97C 109.5 . . ?
H97B C97 H97C 109.5 . . ?
C96 C98 H98A 109.5 . . ?
C96 C98 H98B 109.5 . . ?
H98A C98 H98B 109.5 . . ?
C96 C98 H98C 109.5 . . ?
H98A C98 H98C 109.5 . . ?
H98B C98 H98C 109.5 . . ?

loop_
_geom_bond_atom_site_label_1
_geom_bond_atom_site_label_2
_geom_bond_distance
_geom_bond_site_symmetry_2
_geom_bond_publ_flag
Yb1 O6 2.251(3) . ?
Yb1 O12 2.267(3) . ?
Yb1 O7 2.273(3) . ?
Yb1 O2 2.280(3) . ?
Yb1 O1 2.331(3) . ?
Yb1 Cl1 2.6037(11) . ?
Yb1 Cl2 2.6149(11) . ?
Yb2 O21 2.253(3) . ?
Yb2 O27 2.300(3) . ?
Yb2 O22 2.301(3) . ?
Yb2 O17 2.307(3) . ?
Yb2 O16 2.331(3) . ?
Yb2 Cl3 2.5750(13) . ?
Yb2 Cl4 2.6030(13) . ?
Ti1 O9 1.748(3) . ?
Ti1 O11 1.795(3) . ?
Ti1 O12 1.946(3) . ?
Ti1 O3 2.071(3) . ?
Ti1 O2 2.082(3) . ?
Ti1 O10 2.195(3) . ?
Ti2 O13 1.750(3) . ?
Ti2 O14 1.798(3) . ?
Ti2 O5 1.941(3) . ?
Ti2 O1 2.050(3) . ?
Ti2 O6 2.134(3) . ?
Ti2 O15 2.172(3) . ?
Ti3 O25 1.747(3) . ?
Ti3 O26 1.785(3) . ?
Ti3 O27 1.949(3) . ?
Ti3 O18 2.079(3) . ?
Ti3 O17 2.088(3) . ?
Ti3 O24 2.199(3) . ?
Ti4 O29 1.790(3) . ?
Ti4 O30 1.791(3) . ?
Ti4 O20 1.925(3) . ?
Ti4 O16 2.044(3) . ?
Ti4 O21 2.140(3) . ?
Ti4 O28 2.205(4) . ?
O1 C1 1.332(5) . ?
O2 C2 1.322(5) . ?
O3 C4 1.243(5) . ?
O4 C11 1.219(5) . ?
O5 C15 1.325(5) . ?
O6 C16 1.330(5) . ?
O7 C18 1.249(5) . ?
O8 C25 1.221(6) . ?
O9 C29 1.433(5) . ?
O10 C32 1.436(5) . ?
O10 H1 0.8499 . ?
O11 C35 1.431(5) . ?
O12 C38 1.449(4) . ?
O13 C41 1.416(5) . ?
O14 C44 1.414(5) . ?
O15 C47 1.419(6) . ?
O15 H2 0.8500 . ?
O16 C50 1.348(6) . ?
O17 C51 1.316(5) . ?
O18 C53 1.245(5) . ?
O19 C60 1.223(6) . ?
O20 C64 1.320(6) . ?
O21 C65 1.330(5) . ?
O22 C67 1.250(6) . ?
O23 C74 1.220(6) . ?
O24 C78 1.409(6) . ?
O24 H3 0.8499 . ?
O25 C81 1.429(5) . ?
O26 C84 1.438(5) . ?
O27 C87 1.439(5) . ?
O28 C90 1.441(6) . ?
O28 H4 0.8500 . ?
O29 C93 1.387(6) . ?
O30 C96 1.412(6) . ?
C1 C14 1.387(6) . ?
C1 C2 1.429(5) . ?
C2 C3 1.399(6) . ?
C3 C12 1.430(5) . ?
C3 C4 1.453(6) . ?
C4 C5 1.474(6) . ?
C5 C6 1.390(6) . ?
C5 C10 1.398(6) . ?
C6 C7 1.393(7) . ?
C6 H6 0.9500 . ?
C7 C8 1.372(8) . ?
C7 H7 0.9500 . ?
C8 C9 1.379(7) . ?
C8 H8 0.9500 . ?
C9 C10 1.389(6) . ?
C9 H9 0.9500 . ?
C10 C11 1.490(6) . ?
C11 C12 1.474(6) . ?
C12 C13 1.379(6) . ?
C13 C14 1.394(6) . ?
C13 H13 0.9500 . ?
C14 H14 0.9500 . ?
C15 C28 1.378(6) . ?
C15 C16 1.432(6) . ?
C16 C17 1.400(6) . ?
C17 C26 1.426(6) . ?
C17 C18 1.453(6) . ?
C18 C19 1.476(6) . ?
C19 C20 1.385(6) . ?
C19 C24 1.406(6) . ?
C20 C21 1.384(6) . ?
C20 H20 0.9500 . ?
C21 C22 1.387(7) . ?
C21 H21 0.9500 . ?
C22 C23 1.381(7) . ?
C22 H22 0.9500 . ?
C23 C24 1.394(7) . ?
C23 H23 0.9500 . ?
C24 C25 1.488(7) . ?
C25 C26 1.477(7) . ?
C26 C27 1.377(7) . ?
C27 C28 1.382(7) . ?
C27 H27 0.9500 . ?
C28 H28 0.9500 . ?
C29 C31 1.486(6) . ?
C29 C30 1.488(6) . ?
C29 H29 1.0000 . ?
C30 H30A 0.9800 . ?
C30 H30B 0.9800 . ?
C30 H30C 0.9800 . ?
C31 H31A 0.9800 . ?
C31 H31B 0.9800 . ?
C31 H31C 0.9800 . ?
C32 C33 1.485(6) . ?
C32 C34 1.492(6) . ?
C32 H32 1.0000 . ?
C33 H33A 0.9800 . ?
C33 H33B 0.9800 . ?
C33 H33C 0.9800 . ?
C34 H34A 0.9800 . ?
C34 H34B 0.9800 . ?
C34 H34C 0.9800 . ?
C35 C37 1.490(6) . ?
C35 C36 1.495(6) . ?
C35 H35 1.0000 . ?
C36 H36A 0.9800 . ?
C36 H36B 0.9800 . ?
C36 H36C 0.9800 . ?
C37 H37A 0.9800 . ?
C37 H37B 0.9800 . ?
C37 H37C 0.9800 . ?
C38 C39 1.507(5) . ?
C38 C40 1.508(5) . ?
C38 H38 1.0000 . ?
C39 H39A 0.9800 . ?
C39 H39B 0.9800 . ?
C39 H39C 0.9800 . ?
C40 H40A 0.9800 . ?
C40 H40B 0.9800 . ?
C40 H40C 0.9800 . ?
C41 C42 1.484(7) . ?
C41 C43 1.490(7) . ?
C41 H41 1.0000 . ?
C42 H42A 0.9800 . ?
C42 H42B 0.9800 . ?
C42 H42C 0.9800 . ?
C43 H43A 0.9800 . ?
C43 H43B 0.9800 . ?
C43 H43C 0.9800 . ?
C44 C46 1.493(6) . ?
C44 C45 1.506(6) . ?
C44 H44 1.0000 . ?
C45 H45A 0.9800 . ?
C45 H45B 0.9800 . ?
C45 H45C 0.9800 . ?
C46 H46A 0.9800 . ?
C46 H46B 0.9800 . ?
C46 H46C 0.9800 . ?
C47 C48 1.470(7) . ?
C47 C49 1.475(7) . ?
C47 H47 1.0000 . ?
C48 H48A 0.9800 . ?
C48 H48B 0.9800 . ?
C48 H48C 0.9800 . ?
C49 H49A 0.9800 . ?
C49 H49B 0.9800 . ?
C49 H49C 0.9800 . ?
C50 C63 1.369(7) . ?
C50 C51 1.431(6) . ?
C51 C52 1.399(6) . ?
C52 C61 1.416(6) . ?
C52 C53 1.453(6) . ?
C53 C54 1.474(7) . ?
C54 C55 1.390(7) . ?
C54 C59 1.403(7) . ?
C55 C56 1.384(7) . ?
C55 H55 0.9500 . ?
C56 C57 1.390(8) . ?
C56 H56 0.9500 . ?
C57 C58 1.390(8) . ?
C57 H57 0.9500 . ?
C58 C59 1.388(7) . ?
C58 H58 0.9500 . ?
C59 C60 1.484(7) . ?
C60 C61 1.476(7) . ?
C61 C62 1.379(7) . ?
C62 C63 1.392(7) . ?
C62 H62 0.9500 . ?
C63 H63 0.9500 . ?
C64 C77 1.376(7) . ?
C64 C65 1.424(6) . ?
C65 C66 1.397(7) . ?
C66 C75 1.429(7) . ?
C66 C67 1.447(7) . ?
C67 C68 1.478(7) . ?
C68 C69 1.389(7) . ?
C68 C73 1.405(7) . ?
C69 C70 1.371(8) . ?
C69 H69 0.9500 . ?
C70 C71 1.389(9) . ?
C70 H70 0.9500 . ?
C71 C72 1.380(9) . ?
C71 H71 0.9500 . ?
C72 C73 1.392(8) . ?
C72 H72 0.9500 . ?
C73 C74 1.486(8) . ?
C74 C75 1.485(8) . ?
C75 C76 1.374(7) . ?
C76 C77 1.388(8) . ?
C76 H76 0.9500 . ?
C77 H77 0.9500 . ?
C78 C79 1.452(7) . ?
C78 C80 1.496(7) . ?
C78 H78 1.0000 . ?
C79 H79A 0.9800 . ?
C79 H79B 0.9800 . ?
C79 H79C 0.9800 . ?
C80 H80A 0.9800 . ?
C80 H80B 0.9800 . ?
C80 H80C 0.9800 . ?
C81 C83 1.492(6) . ?
C81 C82 1.497(6) . ?
C81 H81 1.0000 . ?
C82 H82A 0.9800 . ?
C82 H82B 0.9800 . ?
C82 H82C 0.9800 . ?
C83 H83A 0.9800 . ?
C83 H83B 0.9800 . ?
C83 H83C 0.9800 . ?
C84 C85 1.495(6) . ?
C84 C86 1.497(6) . ?
C84 H84 1.0000 . ?
C85 H85A 0.9800 . ?
C85 H85B 0.9800 . ?
C85 H85C 0.9800 . ?
C86 H86A 0.9800 . ?
C86 H86B 0.9800 . ?
C86 H86C 0.9800 . ?
C87 C88 1.498(6) . ?
C87 C89 1.506(6) . ?
C87 H87 1.0000 . ?
C88 H88A 0.9800 . ?
C88 H88B 0.9800 . ?
C88 H88C 0.9800 . ?
C89 H89A 0.9800 . ?
C89 H89B 0.9800 . ?
C89 H89C 0.9800 . ?
C90 C91 1.441(7) . ?
C90 C92 1.442(7) . ?
C90 H90 1.0000 . ?
C91 H91A 0.9800 . ?
C91 H91B 0.9800 . ?
C91 H91C 0.9800 . ?
C92 H92A 0.9800 . ?
C92 H92B 0.9800 . ?
C92 H92C 0.9800 . ?
C93 C95 1.469(6) . ?
C93 C94 1.473(6) . ?
C93 H93 1.0000 . ?
C94 H94A 0.9800 . ?
C94 H94B 0.9800 . ?
C94 H94C 0.9800 . ?
C95 H95A 0.9800 . ?
C95 H95B 0.9800 . ?
C95 H95C 0.9800 . ?
C96 C98 1.422(7) . ?
C96 C97 1.454(7) . ?
C96 H96 1.0000 . ?
C97 H97A 0.9800 . ?
C97 H97B 0.9800 . ?
C97 H97C 0.9800 . ?
C98 H98A 0.9800 . ?
C98 H98B 0.9800 . ?
C98 H98C 0.9800 . ?

loop_
_geom_torsion_atom_site_label_1
_geom_torsion_atom_site_label_2
_geom_torsion_atom_site_label_3
_geom_torsion_atom_site_label_4
_geom_torsion
_geom_torsion_site_symmetry_1
_geom_torsion_site_symmetry_2
_geom_torsion_site_symmetry_3
_geom_torsion_site_symmetry_4
_geom_torsion_publ_flag
O11 Ti1 O9 C29 -174.5(13) . . . . ?
O12 Ti1 O9 C29 77.5(13) . . . . ?
O3 Ti1 O9 C29 -80.7(13) . . . . ?
O2 Ti1 O9 C29 -0.1(13) . . . . ?
O9 Ti1 O11 C35 10.1(4) . . . . ?
O12 Ti1 O11 C35 115.0(4) . . . . ?
O3 Ti1 O11 C35 -83.0(4) . . . . ?
O2 Ti1 O11 C35 -148.4(5) . . . . ?
O10 Ti1 O11 C35 -161.6(4) . . . . ?
O14 Ti2 O13 C41 165.6(10) . . . . ?
O5 Ti2 O13 C41 65.5(11) . . . . ?
O1 Ti2 O13 C41 -86.7(10) . . . . ?
O6 Ti2 O13 C41 -12.7(11) . . . . ?
O13 Ti2 O14 C44 -17.4(4) . . . . ?
O5 Ti2 O14 C44 83.6(4) . . . . ?
O1 Ti2 O14 C44 -113.9(4) . . . . ?
O6 Ti2 O14 C44 156.6(4) . . . . ?
O15 Ti2 O14 C44 167.9(4) . . . . ?
O25 Ti3 O26 C84 10.4(4) . . . . ?
O27 Ti3 O26 C84 114.7(4) . . . . ?
O18 Ti3 O26 C84 -81.2(4) . . . . ?
O17 Ti3 O26 C84 -143.5(6) . . . . ?
O24 Ti3 O26 C84 -160.4(4) . . . . ?
O30 Ti4 O29 C93 129.8(11) . . . . ?
O20 Ti4 O29 C93 31.8(11) . . . . ?
O16 Ti4 O29 C93 -119.5(11) . . . . ?
O21 Ti4 O29 C93 -46.2(11) . . . . ?
O29 Ti4 O30 C96 -33.8(5) . . . . ?
O20 Ti4 O30 C96 65.0(5) . . . . ?
O16 Ti4 O30 C96 -129.4(5) . . . . ?
O21 Ti4 O30 C96 128.5(7) . . . . ?
O28 Ti4 O30 C96 152.6(5) . . . . ?
Ti2 O1 C1 C14 -3.5(6) . . . . ?
Yb1 O1 C1 C14 -167.5(3) . . . . ?
Ti2 O1 C1 C2 175.7(3) . . . . ?
Yb1 O1 C1 C2 11.7(4) . . . . ?
Ti1 O2 C2 C3 -4.7(6) . . . . ?
Yb1 O2 C2 C3 165.7(3) . . . . ?
Ti1 O2 C2 C1 175.5(3) . . . . ?
Yb1 O2 C2 C1 -14.1(4) . . . . ?
O1 C1 C2 O2 1.1(5) . . . . ?
C14 C1 C2 O2 -179.6(4) . . . . ?
O1 C1 C2 C3 -178.6(4) . . . . ?
C14 C1 C2 C3 0.6(6) . . . . ?
O2 C2 C3 C12 179.4(4) . . . . ?
C1 C2 C3 C12 -0.8(6) . . . . ?
O2 C2 C3 C4 -1.0(6) . . . . ?
C1 C2 C3 C4 178.8(4) . . . . ?
Ti1 O3 C4 C3 -7.0(7) . . . . ?
Ti1 O3 C4 C5 172.0(3) . . . . ?
C2 C3 C4 O3 6.5(6) . . . . ?
C12 C3 C4 O3 -173.9(4) . . . . ?
C2 C3 C4 C5 -172.5(4) . . . . ?
C12 C3 C4 C5 7.1(6) . . . . ?
O3 C4 C5 C6 -6.5(7) . . . . ?
C3 C4 C5 C6 172.6(4) . . . . ?
O3 C4 C5 C10 173.5(4) . . . . ?
C3 C4 C5 C10 -7.5(6) . . . . ?
C10 C5 C6 C7 -0.3(8) . . . . ?
C4 C5 C6 C7 179.6(5) . . . . ?
C5 C6 C7 C8 -1.9(10) . . . . ?
C6 C7 C8 C9 1.9(11) . . . . ?
C7 C8 C9 C10 0.3(10) . . . . ?
C8 C9 C10 C5 -2.4(8) . . . . ?
C8 C9 C10 C11 179.3(5) . . . . ?
C6 C5 C10 C9 2.4(7) . . . . ?
C4 C5 C10 C9 -177.5(4) . . . . ?
C6 C5 C10 C11 -179.3(5) . . . . ?
C4 C5 C10 C11 0.8(7) . . . . ?
C9 C10 C11 O4 3.0(7) . . . . ?
C5 C10 C11 O4 -175.3(4) . . . . ?
C9 C10 C11 C12 -175.7(4) . . . . ?
C5 C10 C11 C12 6.0(6) . . . . ?
C2 C3 C12 C13 -0.1(6) . . . . ?
C4 C3 C12 C13 -179.8(4) . . . . ?
C2 C3 C12 C11 179.5(4) . . . . ?
C4 C3 C12 C11 -0.2(6) . . . . ?
O4 C11 C12 C13 -5.4(7) . . . . ?
C10 C11 C12 C13 173.3(4) . . . . ?
O4 C11 C12 C3 175.0(4) . . . . ?
C10 C11 C12 C3 -6.3(6) . . . . ?
C3 C12 C13 C14 1.4(7) . . . . ?
C11 C12 C13 C14 -178.2(4) . . . . ?
O1 C1 C14 C13 179.8(4) . . . . ?
C2 C1 C14 C13 0.6(6) . . . . ?
C12 C13 C14 C1 -1.7(7) . . . . ?
Ti2 O5 C15 C28 -175.5(4) . . . . ?
Ti2 O5 C15 C16 3.8(5) . . . . ?
Ti2 O6 C16 C17 178.3(3) . . . . ?
Yb1 O6 C16 C17 18.8(6) . . . . ?
Ti2 O6 C16 C15 -2.9(4) . . . . ?
Yb1 O6 C16 C15 -162.4(3) . . . . ?
O5 C15 C16 O6 -0.3(6) . . . . ?
C28 C15 C16 O6 179.1(4) . . . . ?
O5 C15 C16 C17 178.6(4) . . . . ?
C28 C15 C16 C17 -2.1(7) . . . . ?
O6 C16 C17 C26 179.8(4) . . . . ?
C15 C16 C17 C26 1.1(6) . . . . ?
O6 C16 C17 C18 1.3(6) . . . . ?
C15 C16 C17 C18 -177.4(4) . . . . ?
Yb1 O7 C18 C17 -8.2(6) . . . . ?
Yb1 O7 C18 C19 173.7(3) . . . . ?
C16 C17 C18 O7 -6.7(6) . . . . ?
C26 C17 C18 O7 174.8(4) . . . . ?
C16 C17 C18 C19 171.3(4) . . . . ?
C26 C17 C18 C19 -7.1(6) . . . . ?
O7 C18 C19 C20 4.7(6) . . . . ?
C17 C18 C19 C20 -173.5(4) . . . . ?
O7 C18 C19 C24 -174.4(4) . . . . ?
C17 C18 C19 C24 7.5(6) . . . . ?
C24 C19 C20 C21 -0.1(7) . . . . ?
C18 C19 C20 C21 -179.2(4) . . . . ?
C19 C20 C21 C22 0.2(7) . . . . ?
C20 C21 C22 C23 0.0(7) . . . . ?
C21 C22 C23 C24 -0.3(7) . . . . ?
C22 C23 C24 C19 0.4(7) . . . . ?
C22 C23 C24 C25 179.0(4) . . . . ?
C20 C19 C24 C23 -0.1(6) . . . . ?
C18 C19 C24 C23 178.9(4) . . . . ?
C20 C19 C24 C25 -178.8(4) . . . . ?
C18 C19 C24 C25 0.2(6) . . . . ?
C23 C24 C25 O8 -4.6(7) . . . . ?
C19 C24 C25 O8 174.1(5) . . . . ?
C23 C24 C25 C26 173.1(4) . . . . ?
C19 C24 C25 C26 -8.2(6) . . . . ?
C16 C17 C26 C27 0.4(6) . . . . ?
C18 C17 C26 C27 178.9(4) . . . . ?
C16 C17 C26 C25 -179.5(4) . . . . ?
C18 C17 C26 C25 -1.0(6) . . . . ?
O8 C25 C26 C27 6.4(7) . . . . ?
C24 C25 C26 C27 -171.3(4) . . . . ?
O8 C25 C26 C17 -173.7(5) . . . . ?
C24 C25 C26 C17 8.6(6) . . . . ?
C17 C26 C27 C28 -1.0(7) . . . . ?
C25 C26 C27 C28 178.9(5) . . . . ?
O5 C15 C28 C27 -179.2(5) . . . . ?
C16 C15 C28 C27 1.5(7) . . . . ?
C26 C27 C28 C15 0.0(8) . . . . ?
Ti1 O9 C29 C31 148.7(12) . . . . ?
Ti1 O9 C29 C30 21.9(16) . . . . ?
Ti1 O10 C32 C33 -101.7(6) . . . . ?
Ti1 O10 C32 C34 131.1(5) . . . . ?
Ti1 O11 C35 C37 -159.5(4) . . . . ?
Ti1 O11 C35 C36 76.1(6) . . . . ?
Ti1 O12 C38 C39 78.2(4) . . . . ?
Yb1 O12 C38 C39 -115.5(3) . . . . ?
Ti1 O12 C38 C40 -47.5(4) . . . . ?
Yb1 O12 C38 C40 118.8(3) . . . . ?
Ti2 O13 C41 C42 -43.9(13) . . . . ?
Ti2 O13 C41 C43 -169.8(9) . . . . ?
Ti2 O14 C44 C46 -67.5(6) . . . . ?
Ti2 O14 C44 C45 167.6(4) . . . . ?
Ti2 O15 C47 C48 106.0(6) . . . . ?
Ti2 O15 C47 C49 -124.4(6) . . . . ?
Ti4 O16 C50 C63 -21.3(7) . . . . ?
Yb2 O16 C50 C63 -177.8(4) . . . . ?
Ti4 O16 C50 C51 159.4(3) . . . . ?
Yb2 O16 C50 C51 3.0(5) . . . . ?
Ti3 O17 C51 C52 -16.9(6) . . . . ?
Yb2 O17 C51 C52 172.6(3) . . . . ?
Ti3 O17 C51 C50 163.4(3) . . . . ?
Yb2 O17 C51 C50 -7.1(5) . . . . ?
O16 C50 C51 O17 2.5(6) . . . . ?
C63 C50 C51 O17 -176.8(4) . . . . ?
O16 C50 C51 C52 -177.2(4) . . . . ?
C63 C50 C51 C52 3.5(7) . . . . ?
O17 C51 C52 C61 179.9(4) . . . . ?
C50 C51 C52 C61 -0.4(6) . . . . ?
O17 C51 C52 C53 0.3(7) . . . . ?
C50 C51 C52 C53 -179.9(4) . . . . ?
Ti3 O18 C53 C52 2.3(7) . . . . ?
Ti3 O18 C53 C54 -177.6(3) . . . . ?
C51 C52 C53 O18 7.1(7) . . . . ?
C61 C52 C53 O18 -172.5(4) . . . . ?
C51 C52 C53 C54 -173.0(4) . . . . ?
C61 C52 C53 C54 7.5(6) . . . . ?
O18 C53 C54 C55 -4.4(7) . . . . ?
C52 C53 C54 C55 175.6(4) . . . . ?
O18 C53 C54 C59 174.9(4) . . . . ?
C52 C53 C54 C59 -5.1(6) . . . . ?
C59 C54 C55 C56 2.4(7) . . . . ?
C53 C54 C55 C56 -178.3(5) . . . . ?
C54 C55 C56 C57 -0.8(8) . . . . ?
C55 C56 C57 C58 -0.3(8) . . . . ?
C56 C57 C58 C59 -0.1(8) . . . . ?
C57 C58 C59 C54 1.7(7) . . . . ?
C57 C58 C59 C60 179.7(5) . . . . ?
C55 C54 C59 C58 -2.8(7) . . . . ?
C53 C54 C59 C58 177.9(4) . . . . ?
C55 C54 C59 C60 179.2(4) . . . . ?
C53 C54 C59 C60 -0.1(7) . . . . ?
C58 C59 C60 O19 4.1(7) . . . . ?
C54 C59 C60 O19 -177.9(5) . . . . ?
C58 C59 C60 C61 -175.2(4) . . . . ?
C54 C59 C60 C61 2.9(6) . . . . ?
C51 C52 C61 C62 -2.0(7) . . . . ?
C53 C52 C61 C62 177.5(4) . . . . ?
C51 C52 C61 C60 175.7(4) . . . . ?
C53 C52 C61 C60 -4.7(6) . . . . ?
O19 C60 C61 C62 -1.9(7) . . . . ?
C59 C60 C61 C62 177.3(4) . . . . ?
O19 C60 C61 C52 -179.7(5) . . . . ?
C59 C60 C61 C52 -0.5(6) . . . . ?
C52 C61 C62 C63 1.4(8) . . . . ?
C60 C61 C62 C63 -176.4(5) . . . . ?
O16 C50 C63 C62 176.6(5) . . . . ?
C51 C50 C63 C62 -4.1(8) . . . . ?
C61 C62 C63 C50 1.7(8) . . . . ?
Ti4 O20 C64 C77 177.0(4) . . . . ?
Ti4 O20 C64 C65 -2.9(5) . . . . ?
Ti4 O21 C65 C66 -179.8(4) . . . . ?
Yb2 O21 C65 C66 4.7(7) . . . . ?
Ti4 O21 C65 C64 -0.3(5) . . . . ?
Yb2 O21 C65 C64 -175.7(3) . . . . ?
O20 C64 C65 O21 1.9(6) . . . . ?
C77 C64 C65 O21 -178.0(4) . . . . ?
O20 C64 C65 C66 -178.5(4) . . . . ?
C77 C64 C65 C66 1.6(7) . . . . ?
O21 C65 C66 C75 177.5(4) . . . . ?
C64 C65 C66 C75 -2.0(6) . . . . ?
O21 C65 C66 C67 -2.3(7) . . . . ?
C64 C65 C66 C67 178.2(4) . . . . ?
Yb2 O22 C67 C66 -1.0(7) . . . . ?
Yb2 O22 C67 C68 179.1(3) . . . . ?
C65 C66 C67 O22 0.6(7) . . . . ?
C75 C66 C67 O22 -179.2(4) . . . . ?
C65 C66 C67 C68 -179.5(4) . . . . ?
C75 C66 C67 C68 0.7(6) . . . . ?
O22 C67 C68 C69 -2.6(7) . . . . ?
C66 C67 C68 C69 177.5(4) . . . . ?
O22 C67 C68 C73 177.8(4) . . . . ?
C66 C67 C68 C73 -2.1(7) . . . . ?
C73 C68 C69 C70 -1.5(8) . . . . ?
C67 C68 C69 C70 178.9(5) . . . . ?
C68 C69 C70 C71 0.6(9) . . . . ?
C69 C70 C71 C72 0.4(10) . . . . ?
C70 C71 C72 C73 -0.4(9) . . . . ?
C71 C72 C73 C68 -0.6(8) . . . . ?
C71 C72 C73 C74 178.3(5) . . . . ?
C69 C68 C73 C72 1.5(7) . . . . ?
C67 C68 C73 C72 -178.9(4) . . . . ?
C69 C68 C73 C74 -177.4(5) . . . . ?
C67 C68 C73 C74 2.2(7) . . . . ?
C72 C73 C74 O23 -0.3(7) . . . . ?
C68 C73 C74 O23 178.5(5) . . . . ?
C72 C73 C74 C75 -179.9(4) . . . . ?
C68 C73 C74 C75 -1.0(7) . . . . ?
C65 C66 C75 C76 0.5(7) . . . . ?
C67 C66 C75 C76 -179.7(4) . . . . ?
C65 C66 C75 C74 -179.2(4) . . . . ?
C67 C66 C75 C74 0.6(7) . . . . ?
O23 C74 C75 C76 0.3(7) . . . . ?
C73 C74 C75 C76 179.8(4) . . . . ?
O23 C74 C75 C66 -180.0(5) . . . . ?
C73 C74 C75 C66 -0.5(7) . . . . ?
C66 C75 C76 C77 1.5(7) . . . . ?
C74 C75 C76 C77 -178.8(5) . . . . ?
O20 C64 C77 C76 -179.5(5) . . . . ?
C65 C64 C77 C76 0.4(7) . . . . ?
C75 C76 C77 C64 -2.0(8) . . . . ?
Ti3 O24 C78 C79 44.1(11) . . . . ?
Ti3 O24 C78 C80 -179.3(5) . . . . ?
Ti3 O26 C84 C85 -157.3(4) . . . . ?
Ti3 O26 C84 C86 78.1(6) . . . . ?
Ti3 O27 C87 C88 75.8(5) . . . . ?
Yb2 O27 C87 C88 -107.6(4) . . . . ?
Ti3 O27 C87 C89 -50.4(5) . . . . ?
Yb2 O27 C87 C89 126.1(4) . . . . ?
Ti4 O28 C90 C91 -139.0(7) . . . . ?
Ti4 O28 C90 C92 78.0(10) . . . . ?
Ti4 O29 C93 C95 1.2(14) . . . . ?
Ti4 O29 C93 C94 -135.0(8) . . . . ?
Ti4 O30 C96 C98 -102.1(9) . . . . ?
Ti4 O30 C96 C97 113.6(8) . . . . ?
